data_7108212
loop_
_publ_author_name
'Anna-Corina Schmidt'
'Alexey V. Nizovtsev'
'Andreas Scheurer'
'Frank W. Heinemann'
'Karsten Meyer'

_publ_section_title
;
 Uranium-Mediated Reductive Conversion of CO2 to CO and Carbonate in a
 Single-Vessel, Closed Synthetic Cycle
;
_journal_name_full Chem.Commun.
_journal_page_first 8634
_journal_paper_doi 10.1039/c2cc34150f
_journal_volume 48
_journal_year 2012
_chemical_formula_moiety 'C184 H264 K4 N12 O24 U4, 18(C6 H6)'
_chemical_formula_sum 'C292 H372 K4 N12 O24 U4'
_chemical_formula_weight 5542.54
_chemical_name_systematic
;
?
;
_space_group_IT_number 2
_symmetry_cell_setting triclinic
_symmetry_space_group_name_Hall '-P 1'
_symmetry_space_group_name_H-M 'P -1'
_atom_sites_solution_hydrogens geom
_atom_sites_solution_primary direct
_atom_sites_solution_secondary difmap
_audit_creation_method SHELXL-97
_cell_angle_alpha 71.285(1)
_cell_angle_beta 65.118(1)
_cell_angle_gamma 63.811(1)
_cell_formula_units_Z 1
_cell_length_a 18.9925(4)
_cell_length_b 20.0409(4)
_cell_length_c 21.8950(4)
_cell_measurement_reflns_used 9156
_cell_measurement_temperature 100(2)
_cell_measurement_theta_max 23.77
_cell_measurement_theta_min 2.30
_cell_volume 6690.0(2)
_computing_cell_refinement 'Bruker SAINT'
_computing_data_collection 'Bruker APEX2'
_computing_data_reduction 'Bruker SAINT'
_computing_molecular_graphics 'SHELXTL 6.12 (Bruker AXS, 2002)'
_computing_publication_material 'SHELXTL 6.12 (Bruker AXS, 2002)'
_computing_structure_refinement 'SHELXTL 6.12 (Bruker AXS, 2002)'
_computing_structure_solution 'SHELXTL 6.12 (Bruker AXS, 2002)'
_diffrn_ambient_temperature 100(2)
_diffrn_detector_area_resol_mean 83.33
_diffrn_measured_fraction_theta_full 0.995
_diffrn_measured_fraction_theta_max 0.976
_diffrn_measurement_device_type 'Bruker Smart APEX II'
_diffrn_measurement_method '\f and \w scans'
_diffrn_radiation_monochromator graphite
_diffrn_radiation_source 'fine-focus sealed tube'
_diffrn_radiation_type MoK\a
_diffrn_radiation_wavelength 0.71073
_diffrn_reflns_av_R_equivalents 0.0732
_diffrn_reflns_av_sigmaI/netI 0.0833
_diffrn_reflns_limit_h_max 24
_diffrn_reflns_limit_h_min -24
_diffrn_reflns_limit_k_max 26
_diffrn_reflns_limit_k_min -26
_diffrn_reflns_limit_l_max 28
_diffrn_reflns_limit_l_min -28
_diffrn_reflns_number 122215
_diffrn_reflns_theta_full 26.00
_diffrn_reflns_theta_max 27.88
_diffrn_reflns_theta_min 2.05
_exptl_absorpt_coefficient_mu 2.541
_exptl_absorpt_correction_T_max 0.746
_exptl_absorpt_correction_T_min 0.614
_exptl_absorpt_correction_type multi-scan
_exptl_absorpt_process_details 'SADABS, Bruker-AXS, 2008'
_exptl_crystal_colour green
_exptl_crystal_density_diffrn 1.376
_exptl_crystal_density_method 'not measured'
_exptl_crystal_description block
_exptl_crystal_F_000 2844
_exptl_crystal_size_max 0.60
_exptl_crystal_size_mid 0.40
_exptl_crystal_size_min 0.30
_refine_diff_density_max 3.072
_refine_diff_density_min -1.445
_refine_diff_density_rms 0.139
_refine_ls_extinction_method none
_refine_ls_goodness_of_fit_ref 1.089
_refine_ls_hydrogen_treatment constr
_refine_ls_matrix_type fullcycle
_refine_ls_number_parameters 1501
_refine_ls_number_reflns 31153
_refine_ls_number_restraints 188
_refine_ls_restrained_S_all 1.095
_refine_ls_R_factor_all 0.0927
_refine_ls_R_factor_gt 0.0453
_refine_ls_shift/su_max 0.001
_refine_ls_shift/su_mean 0.000
_refine_ls_structure_factor_coef Fsqd
_refine_ls_weighting_details 'calc w=1/[\s^2^(Fo^2^)+(0.0475P)^2^+3.6650P] where P=(Fo^2^+2Fc^2^)/3'
_refine_ls_weighting_scheme calc
_refine_ls_wR_factor_gt 0.0975
_refine_ls_wR_factor_ref 0.1145
_reflns_number_gt 20804
_reflns_number_total 31153
_reflns_threshold_expression >2sigma(I)
_cod_data_source_file c2cc34150f.txt
_cod_data_source_block acs1121
_cod_original_sg_symbol_Hall -P1
_cod_original_sg_symbol_H-M P-1
_cod_database_code 7108212

loop_
_symmetry_equiv_pos_as_xyz
'x, y, z'
'-x, -y, -z'

loop_
_atom_site_label
_atom_site_type_symbol
_atom_site_fract_x
_atom_site_fract_y
_atom_site_fract_z
_atom_site_U_iso_or_equiv
_atom_site_adp_type
_atom_site_occupancy
_atom_site_symmetry_multiplicity
_atom_site_calc_flag
_atom_site_refinement_flags
U1 U 0.206720(11) 0.727198(10) 0.152400(9) 0.01769(5) Uani 1 1 d .
U2 U -0.192903(11) 0.443001(10) 0.418853(9) 0.02104(6) Uani 1 1 d .
K1 K -0.00023(7) 0.59758(6) 0.29257(6) 0.0292(3) Uani 1 1 d .
K2 K 0.10845(7) 0.48826(7) 0.42939(6) 0.0301(3) Uani 1 1 d .
O1 O 0.11371(19) 0.81075(17) 0.21798(16) 0.0204(7) Uani 1 1 d .
O2 O 0.1378(2) 0.75130(18) 0.08519(16) 0.0230(8) Uani 1 1 d .
O3 O 0.30551(19) 0.61940(18) 0.13126(16) 0.0227(8) Uani 1 1 d .
O4 O 0.12456(19) 0.65288(17) 0.22208(16) 0.0208(7) Uani 1 1 d .
O5 O 0.2060(2) 0.65947(18) 0.26610(16) 0.0227(8) Uani 1 1 d .
O6 O 0.1248(2) 0.59037(19) 0.32718(17) 0.0280(8) Uani 1 1 d .
O7 O -0.1983(2) 0.4375(2) 0.32005(16) 0.0268(8) Uani 1 1 d .
O8 O -0.2872(2) 0.55472(19) 0.41146(16) 0.0259(8) Uani 1 1 d .
O9 O -0.0767(2) 0.35334(18) 0.38768(16) 0.0246(8) Uani 1 1 d .
O10 O -0.1035(2) 0.51579(18) 0.36888(16) 0.0226(8) Uani 1 1 d .
O11 O -0.1326(2) 0.47218(19) 0.47916(16) 0.0263(8) Uani 1 1 d .
O12 O -0.0401(2) 0.53039(19) 0.42737(17) 0.0263(8) Uani 1 1 d .
N1 N 0.2815(2) 0.8026(2) 0.16586(19) 0.0172(8) Uani 1 1 d .
N2 N 0.1901(2) 0.8761(2) 0.07166(19) 0.0192(9) Uani 1 1 d .
N3 N 0.3419(2) 0.7443(2) 0.03637(19) 0.0202(9) Uani 1 1 d .
N4 N -0.3067(2) 0.3784(2) 0.4568(2) 0.0227(9) Uani 1 1 d .
N5 N -0.3109(2) 0.4662(2) 0.5447(2) 0.0239(9) Uani 1 1 d .
N6 N -0.1775(2) 0.3196(2) 0.5223(2) 0.0234(9) Uani 1 1 d .
C1 C 0.2635(3) 0.8843(3) 0.1384(2) 0.0217(11) Uani 1 1 d .
H1A H 0.3126 0.8910 0.0995 0.026 Uiso 1 1 calc R
H1B H 0.2539 0.9104 0.1742 0.026 Uiso 1 1 calc R
C2 C 0.1881(3) 0.9207(3) 0.1146(2) 0.0221(11) Uani 1 1 d .
H2A H 0.1371 0.9265 0.1550 0.027 Uiso 1 1 calc R
H2B H 0.1859 0.9717 0.0884 0.027 Uiso 1 1 calc R
C3 C 0.2555(3) 0.8803(3) 0.0052(2) 0.0207(11) Uani 1 1 d .
H3A H 0.2911 0.9029 0.0076 0.025 Uiso 1 1 calc R
H3B H 0.2295 0.9137 -0.0299 0.025 Uiso 1 1 calc R
C4 C 0.3089(3) 0.8037(3) -0.0159(2) 0.0206(11) Uani 1 1 d .
H4A H 0.2757 0.7868 -0.0284 0.025 Uiso 1 1 calc R
H4B H 0.3563 0.8090 -0.0573 0.025 Uiso 1 1 calc R
C5 C 0.3958(3) 0.7630(3) 0.0566(2) 0.0213(11) Uani 1 1 d .
H5A H 0.3939 0.8150 0.0345 0.026 Uiso 1 1 calc R
H5B H 0.4539 0.7284 0.0397 0.026 Uiso 1 1 calc R
C6 C 0.3702(3) 0.7569(3) 0.1339(2) 0.0212(11) Uani 1 1 d .
H6A H 0.3801 0.7034 0.1553 0.025 Uiso 1 1 calc R
H6B H 0.4059 0.7736 0.1435 0.025 Uiso 1 1 calc R
C7 C 0.2616(3) 0.7896(3) 0.2417(2) 0.0201(10) Uani 1 1 d .
H7A H 0.3014 0.8007 0.2514 0.024 Uiso 1 1 calc R
H7B H 0.2694 0.7356 0.2598 0.024 Uiso 1 1 calc R
C8 C 0.1745(3) 0.8367(3) 0.2790(2) 0.0191(10) Uani 1 1 d .
C9 C 0.1045(3) 0.8442(3) 0.2658(2) 0.0201(11) Uani 1 1 d .
C10 C 0.0253(3) 0.8910(3) 0.3008(2) 0.0207(11) Uani 1 1 d .
C11 C 0.0177(3) 0.9272(3) 0.3486(2) 0.0246(11) Uani 1 1 d .
H11A H -0.0358 0.9595 0.3716 0.029 Uiso 1 1 calc R
C12 C 0.0857(3) 0.9181(3) 0.3645(2) 0.0247(11) Uani 1 1 d .
C13 C 0.1629(3) 0.8734(3) 0.3286(2) 0.0225(11) Uani 1 1 d .
H13A H 0.2100 0.8672 0.3381 0.027 Uiso 1 1 calc R
C14 C -0.0497(3) 0.9041(3) 0.2835(2) 0.0252(12) Uani 1 1 d .
H14A H -0.0300 0.8963 0.2358 0.030 Uiso 1 1 calc R
H14B H -0.0861 0.9577 0.2851 0.030 Uiso 1 1 calc R
C15 C -0.1028(3) 0.8553(3) 0.3286(3) 0.0271(12) Uani 1 1 d .
C16 C -0.0486(3) 0.7714(3) 0.3337(3) 0.0354(14) Uani 1 1 d .
H16A H -0.0194 0.7580 0.2879 0.053 Uiso 1 1 calc R
H16B H -0.0838 0.7412 0.3614 0.053 Uiso 1 1 calc R
H16C H -0.0080 0.7613 0.3551 0.053 Uiso 1 1 calc R
C17 C -0.1657(4) 0.8703(4) 0.2951(3) 0.0449(16) Uani 1 1 d .
H17A H -0.1363 0.8527 0.2510 0.067 Uiso 1 1 calc R
H17B H -0.1973 0.9246 0.2880 0.067 Uiso 1 1 calc R
H17C H -0.2038 0.8434 0.3248 0.067 Uiso 1 1 calc R
C18 C -0.1510(3) 0.8764(3) 0.3999(3) 0.0308(13) Uani 1 1 d .
H18A H -0.1881 0.8478 0.4259 0.046 Uiso 1 1 calc R
H18B H -0.1838 0.9305 0.3962 0.046 Uiso 1 1 calc R
H18C H -0.1118 0.8644 0.4235 0.046 Uiso 1 1 calc R
C19 C 0.0753(3) 0.9582(3) 0.4175(3) 0.0322(13) Uani 1 1 d .
H19A H 0.1283 0.9403 0.4256 0.048 Uiso 1 1 calc R
H19B H 0.0328 0.9476 0.4602 0.048 Uiso 1 1 calc R
H19C H 0.0583 1.0127 0.4009 0.048 Uiso 1 1 calc R
C20 C 0.1073(3) 0.9072(3) 0.0626(2) 0.0196(10) Uani 1 1 d .
H20A H 0.0938 0.9618 0.0446 0.024 Uiso 1 1 calc R
H20B H 0.0651 0.9016 0.1080 0.024 Uiso 1 1 calc R
C21 C 0.1002(3) 0.8711(3) 0.0158(2) 0.0211(11) Uani 1 1 d .
C22 C 0.1099(3) 0.7947(3) 0.0333(2) 0.0211(11) Uani 1 1 d .
C23 C 0.0911(3) 0.7626(3) -0.0035(2) 0.0223(11) Uani 1 1 d .
C24 C 0.0687(3) 0.8072(3) -0.0606(2) 0.0251(12) Uani 1 1 d .
H24A H 0.0562 0.7860 -0.0861 0.030 Uiso 1 1 calc R
C25 C 0.0641(3) 0.8819(3) -0.0815(3) 0.0250(12) Uani 1 1 d .
C26 C 0.0781(3) 0.9131(3) -0.0421(2) 0.0207(11) Uani 1 1 d .
H26A H 0.0726 0.9647 -0.0547 0.025 Uiso 1 1 calc R
C27 C 0.0968(3) 0.6814(3) 0.0197(3) 0.0271(12) Uani 1 1 d .
H27A H 0.1440 0.6530 0.0375 0.033 Uiso 1 1 calc R
H27B H 0.1100 0.6605 -0.0207 0.033 Uiso 1 1 calc R
C28 C 0.0182(3) 0.6671(3) 0.0753(3) 0.0291(13) Uani 1 1 d .
C29 C -0.0183(3) 0.7111(3) 0.1339(3) 0.0340(13) Uani 1 1 d .
H29A H -0.0649 0.6972 0.1692 0.051 Uiso 1 1 calc R
H29B H -0.0380 0.7653 0.1165 0.051 Uiso 1 1 calc R
H29C H 0.0246 0.6990 0.1535 0.051 Uiso 1 1 calc R
C30 C 0.0445(4) 0.5832(3) 0.1038(3) 0.0398(15) Uani 1 1 d .
H30A H -0.0040 0.5714 0.1376 0.060 Uiso 1 1 calc R
H30B H 0.0858 0.5698 0.1255 0.060 Uiso 1 1 calc R
H30C H 0.0688 0.5544 0.0666 0.060 Uiso 1 1 calc R
C31 C -0.0485(4) 0.6897(3) 0.0423(3) 0.0421(15) Uani 1 1 d .
H31A H -0.0967 0.6775 0.0765 0.063 Uiso 1 1 calc R
H31B H -0.0254 0.6620 0.0045 0.063 Uiso 1 1 calc R
H31C H -0.0658 0.7440 0.0250 0.063 Uiso 1 1 calc R
C32 C 0.0453(3) 0.9275(3) -0.1467(3) 0.0319(13) Uani 1 1 d .
H32A H 0.0607 0.9722 -0.1607 0.048 Uiso 1 1 calc R
H32B H -0.0142 0.9433 -0.1387 0.048 Uiso 1 1 calc R
H32C H 0.0772 0.8965 -0.1829 0.048 Uiso 1 1 calc R
C33 C 0.3912(3) 0.6753(3) 0.0035(2) 0.0217(11) Uani 1 1 d .
H33A H 0.4328 0.6871 -0.0402 0.026 Uiso 1 1 calc R
H33B H 0.3533 0.6627 -0.0073 0.026 Uiso 1 1 calc R
C34 C 0.4355(3) 0.6071(3) 0.0454(2) 0.0199(10) Uani 1 1 d .
C35 C 0.3876(3) 0.5800(3) 0.1097(2) 0.0204(11) Uani 1 1 d .
C36 C 0.4263(3) 0.5143(3) 0.1488(2) 0.0233(11) Uani 1 1 d .
C37 C 0.5118(3) 0.4789(3) 0.1224(3) 0.0258(12) Uani 1 1 d .
H37A H 0.5383 0.4343 0.1487 0.031 Uiso 1 1 calc R
C38 C 0.5604(3) 0.5054(3) 0.0595(3) 0.0252(11) Uani 1 1 d .
C39 C 0.5201(3) 0.5701(3) 0.0218(2) 0.0240(11) Uani 1 1 d .
H39A H 0.5516 0.5895 -0.0216 0.029 Uiso 1 1 calc R
C40 C 0.3756(3) 0.4841(3) 0.2181(2) 0.0264(12) Uani 1 1 d .
H40A H 0.3288 0.5274 0.2388 0.032 Uiso 1 1 calc R
H40B H 0.4110 0.4590 0.2476 0.032 Uiso 1 1 calc R
C41 C 0.3399(3) 0.4279(3) 0.2189(3) 0.0265(12) Uani 1 1 d .
C42 C 0.4088(3) 0.3553(3) 0.1963(3) 0.0364(14) Uani 1 1 d .
H42A H 0.4434 0.3332 0.2258 0.055 Uiso 1 1 calc R
H42B H 0.4431 0.3663 0.1489 0.055 Uiso 1 1 calc R
H42C H 0.3844 0.3197 0.1997 0.055 Uiso 1 1 calc R
C43 C 0.2869(4) 0.4088(3) 0.2927(3) 0.0417(15) Uani 1 1 d .
H43A H 0.3213 0.3878 0.3223 0.063 Uiso 1 1 calc R
H43B H 0.2648 0.3717 0.2954 0.063 Uiso 1 1 calc R
H43C H 0.2409 0.4547 0.3077 0.063 Uiso 1 1 calc R
C44 C 0.2865(3) 0.4624(3) 0.1728(3) 0.0292(12) Uani 1 1 d .
H44A H 0.2613 0.4271 0.1766 0.044 Uiso 1 1 calc R
H44B H 0.3211 0.4726 0.1254 0.044 Uiso 1 1 calc R
H44C H 0.2426 0.5097 0.1868 0.044 Uiso 1 1 calc R
C45 C 0.6535(3) 0.4662(3) 0.0328(3) 0.0326(13) Uani 1 1 d .
H45A H 0.6712 0.4227 0.0667 0.049 Uiso 1 1 calc R
H45B H 0.6810 0.5014 0.0240 0.049 Uiso 1 1 calc R
H45C H 0.6687 0.4490 -0.0098 0.049 Uiso 1 1 calc R
C46 C 0.1520(3) 0.6325(3) 0.2744(2) 0.0227(11) Uani 1 1 d .
C47 C -0.3853(3) 0.4341(3) 0.4928(2) 0.0249(11) Uani 1 1 d .
H47A H -0.4311 0.4156 0.5060 0.030 Uiso 1 1 calc R
H47B H -0.3971 0.4822 0.4608 0.030 Uiso 1 1 calc R
C48 C -0.3848(3) 0.4492(3) 0.5562(2) 0.0264(12) Uani 1 1 d .
H48A H -0.4356 0.4923 0.5727 0.032 Uiso 1 1 calc R
H48B H -0.3864 0.4045 0.5924 0.032 Uiso 1 1 calc R
C49 C -0.2692(3) 0.4183(3) 0.5965(2) 0.0250(11) Uani 1 1 d .
H49A H -0.3101 0.4258 0.6426 0.030 Uiso 1 1 calc R
H49B H -0.2246 0.4353 0.5903 0.030 Uiso 1 1 calc R
C50 C -0.2323(3) 0.3357(3) 0.5928(2) 0.0272(12) Uani 1 1 d .
H50A H -0.1994 0.3087 0.6242 0.033 Uiso 1 1 calc R
H50B H -0.2777 0.3161 0.6083 0.033 Uiso 1 1 calc R
C51 C -0.1990(3) 0.2693(3) 0.5015(3) 0.0267(12) Uani 1 1 d .
H51A H -0.1909 0.2207 0.5334 0.032 Uiso 1 1 calc R
H51B H -0.1605 0.2588 0.4553 0.032 Uiso 1 1 calc R
C52 C -0.2874(3) 0.3026(3) 0.5009(2) 0.0256(12) Uani 1 1 d .
H52A H -0.2969 0.2677 0.4844 0.031 Uiso 1 1 calc R
H52B H -0.3260 0.3072 0.5482 0.031 Uiso 1 1 calc R
C53 C -0.3165(3) 0.3694(3) 0.3960(2) 0.0240(11) Uani 1 1 d .
H53A H -0.3634 0.3516 0.4123 0.029 Uiso 1 1 calc R
H53B H -0.2657 0.3291 0.3743 0.029 Uiso 1 1 calc R
C54 C -0.3315(3) 0.4379(3) 0.3417(2) 0.0246(11) Uani 1 1 d .
C55 C -0.2657(3) 0.4634(3) 0.3014(2) 0.0238(11) Uani 1 1 d .
C56 C -0.2702(3) 0.5142(3) 0.2400(3) 0.0290(12) Uani 1 1 d .
C57 C -0.3456(3) 0.5456(3) 0.2279(3) 0.0302(13) Uani 1 1 d .
H57A H -0.3505 0.5828 0.1884 0.036 Uiso 1 1 calc R
C58 C -0.4140(3) 0.5257(3) 0.2703(3) 0.0284(12) Uani 1 1 d .
C59 C -0.4040(3) 0.4695(3) 0.3259(3) 0.0273(12) Uani 1 1 d .
H59A H -0.4485 0.4520 0.3541 0.033 Uiso 1 1 calc R
C60 C -0.1934(3) 0.5262(3) 0.1853(3) 0.0299(13) Uani 1 1 d .
H60A H -0.1540 0.5197 0.2073 0.036 Uiso 1 1 calc R
H60B H -0.2089 0.5787 0.1606 0.036 Uiso 1 1 calc R
C61 C -0.1493(3) 0.4713(3) 0.1334(3) 0.0305(13) Uani 1 1 d .
C62 C -0.2077(3) 0.4804(3) 0.0972(3) 0.0334(13) Uani 1 1 d .
H62A H -0.2526 0.4624 0.1299 0.050 Uiso 1 1 calc R
H62B H -0.1763 0.4508 0.0599 0.050 Uiso 1 1 calc R
H62C H -0.2314 0.5337 0.0786 0.050 Uiso 1 1 calc R
C63 C -0.1191(3) 0.3889(3) 0.1683(3) 0.0354(14) Uani 1 1 d .
H63A H -0.0804 0.3824 0.1903 0.053 Uiso 1 1 calc R
H63B H -0.0909 0.3556 0.1342 0.053 Uiso 1 1 calc R
H63C H -0.1668 0.3762 0.2029 0.053 Uiso 1 1 calc R
C64 C -0.0744(4) 0.4899(3) 0.0796(3) 0.0379(14) Uani 1 1 d .
H64A H -0.0349 0.4818 0.1014 0.057 Uiso 1 1 calc R
H64B H -0.0927 0.5427 0.0577 0.057 Uiso 1 1 calc R
H64C H -0.0474 0.4571 0.0451 0.057 Uiso 1 1 calc R
C65 C -0.4946(3) 0.5621(3) 0.2552(3) 0.0408(15) Uani 1 1 d .
H65A H -0.4829 0.5694 0.2059 0.061 Uiso 1 1 calc R
H65B H -0.5257 0.6110 0.2708 0.061 Uiso 1 1 calc R
H65C H -0.5276 0.5294 0.2790 0.061 Uiso 1 1 calc R
C66 C -0.3355(3) 0.5448(3) 0.5533(3) 0.0264(12) Uani 1 1 d .
H66A H -0.2843 0.5545 0.5424 0.032 Uiso 1 1 calc R
H66B H -0.3676 0.5488 0.6020 0.032 Uiso 1 1 calc R
C67 C -0.3865(3) 0.6065(3) 0.5108(3) 0.0252(12) Uani 1 1 d .
C68 C -0.3548(3) 0.6109(3) 0.4391(3) 0.0251(12) Uani 1 1 d .
C69 C -0.3959(3) 0.6743(3) 0.3995(3) 0.0285(12) Uani 1 1 d .
C70 C -0.4671(3) 0.7283(3) 0.4317(3) 0.0294(12) Uani 1 1 d .
H70A H -0.4952 0.7707 0.4046 0.035 Uiso 1 1 calc R
C71 C -0.5001(3) 0.7233(3) 0.5034(3) 0.0310(13) Uani 1 1 d .
C72 C -0.4573(3) 0.6618(3) 0.5409(3) 0.0309(13) Uani 1 1 d .
H72A H -0.4774 0.6574 0.5892 0.037 Uiso 1 1 calc R
C73 C -0.3609(3) 0.6845(3) 0.3221(3) 0.0290(12) Uani 1 1 d .
H73A H -0.4079 0.7087 0.3040 0.035 Uiso 1 1 calc R
H73B H -0.3290 0.6339 0.3085 0.035 Uiso 1 1 calc R
C74 C -0.3042(3) 0.7315(3) 0.2877(3) 0.0309(13) Uani 1 1 d .
C75 C -0.2253(3) 0.6917(4) 0.3084(3) 0.0441(16) Uani 1 1 d .
H75A H -0.1892 0.7216 0.2852 0.066 Uiso 1 1 calc R
H75B H -0.1957 0.6416 0.2951 0.066 Uiso 1 1 calc R
H75C H -0.2408 0.6867 0.3579 0.066 Uiso 1 1 calc R
C76 C -0.3484(4) 0.8108(3) 0.3071(3) 0.0432(15) Uani 1 1 d .
H76A H -0.3139 0.8414 0.2790 0.065 Uiso 1 1 calc R
H76B H -0.3575 0.8069 0.3554 0.065 Uiso 1 1 calc R
H76C H -0.4020 0.8345 0.2991 0.065 Uiso 1 1 calc R
C77 C -0.2796(4) 0.7394(3) 0.2103(3) 0.0451(16) Uani 1 1 d .
H77A H -0.2407 0.7666 0.1874 0.068 Uiso 1 1 calc R
H77B H -0.3294 0.7676 0.1966 0.068 Uiso 1 1 calc R
H77C H -0.2530 0.6893 0.1974 0.068 Uiso 1 1 calc R
C78 C -0.5762(3) 0.7853(3) 0.5356(3) 0.0431(15) Uani 1 1 d .
H78A H -0.6113 0.7634 0.5774 0.065 Uiso 1 1 calc R
H78B H -0.6073 0.8142 0.5036 0.065 Uiso 1 1 calc R
H78C H -0.5598 0.8187 0.5469 0.065 Uiso 1 1 calc R
C79 C -0.0902(3) 0.2825(3) 0.5243(2) 0.0270(12) Uani 1 1 d .
H79A H -0.0898 0.2432 0.5655 0.032 Uiso 1 1 calc R
H79B H -0.0746 0.3209 0.5297 0.032 Uiso 1 1 calc R
C80 C -0.0239(3) 0.2466(3) 0.4635(3) 0.0261(12) Uani 1 1 d .
C81 C -0.0177(3) 0.2859(3) 0.3969(3) 0.0272(12) Uani 1 1 d .
C82 C 0.0471(3) 0.2538(3) 0.3416(3) 0.0241(11) Uani 1 1 d .
C83 C 0.1058(3) 0.1834(3) 0.3540(3) 0.0293(12) Uani 1 1 d .
H83A H 0.1498 0.1614 0.3163 0.035 Uiso 1 1 calc R
C84 C 0.1023(3) 0.1436(3) 0.4202(3) 0.0305(13) Uani 1 1 d .
C85 C 0.0358(3) 0.1766(3) 0.4736(3) 0.0285(12) Uani 1 1 d .
H85A H 0.0309 0.1500 0.5189 0.034 Uiso 1 1 calc R
C86 C 0.0528(3) 0.2957(3) 0.2693(3) 0.0294(12) Uani 1 1 d .
H86A H -0.0038 0.3301 0.2689 0.035 Uiso 1 1 calc R
H86B H 0.0726 0.2585 0.2395 0.035 Uiso 1 1 calc R
C87 C 0.1102(3) 0.3423(3) 0.2380(3) 0.0316(13) Uani 1 1 d .
C88 C 0.0837(3) 0.4000(3) 0.2822(3) 0.0377(14) Uani 1 1 d .
H88A H 0.0850 0.3740 0.3282 0.057 Uiso 1 1 calc R
H88B H 0.0272 0.4353 0.2847 0.057 Uiso 1 1 calc R
H88C H 0.1218 0.4278 0.2621 0.057 Uiso 1 1 calc R
C89 C 0.1023(4) 0.3837(4) 0.1679(3) 0.0488(17) Uani 1 1 d .
H89A H 0.0440 0.4150 0.1730 0.073 Uiso 1 1 calc R
H89B H 0.1218 0.3469 0.1385 0.073 Uiso 1 1 calc R
H89C H 0.1360 0.4157 0.1474 0.073 Uiso 1 1 calc R
C90 C 0.2002(3) 0.2898(3) 0.2299(3) 0.0366(14) Uani 1 1 d .
H90A H 0.2060 0.2660 0.2750 0.055 Uiso 1 1 calc R
H90B H 0.2370 0.3189 0.2052 0.055 Uiso 1 1 calc R
H90C H 0.2154 0.2507 0.2041 0.055 Uiso 1 1 calc R
C91 C 0.1703(3) 0.0704(3) 0.4327(3) 0.0387(14) Uani 1 1 d .
H91A H 0.1471 0.0388 0.4741 0.058 Uiso 1 1 calc R
H91B H 0.2129 0.0807 0.4383 0.058 Uiso 1 1 calc R
H91C H 0.1952 0.0441 0.3936 0.058 Uiso 1 1 calc R
C92 C -0.0905(3) 0.5075(3) 0.4248(3) 0.0242(11) Uani 1 1 d .
C93 C 0.2084(4) 0.3147(3) 0.5104(3) 0.0467(16) Uani 1 1 d .
H93A H 0.1910 0.3442 0.5440 0.056 Uiso 1 1 calc R
C94 C 0.2906(4) 0.2737(4) 0.4835(3) 0.0510(18) Uani 1 1 d .
H94A H 0.3307 0.2743 0.4983 0.061 Uiso 1 1 calc R
C95 C 0.3152(4) 0.2307(4) 0.4338(4) 0.065(2) Uani 1 1 d .
H95A H 0.3721 0.2019 0.4143 0.078 Uiso 1 1 calc R
C96 C 0.2547(5) 0.2311(4) 0.4134(3) 0.0571(19) Uani 1 1 d .
H96A H 0.2704 0.2019 0.3800 0.069 Uiso 1 1 calc R
C97 C 0.1738(4) 0.2727(4) 0.4405(3) 0.0492(18) Uani 1 1 d .
H97A H 0.1332 0.2733 0.4256 0.059 Uiso 1 1 calc R
C98 C 0.1509(4) 0.3133(3) 0.4890(3) 0.0466(17) Uani 1 1 d .
H98A H 0.0938 0.3415 0.5086 0.056 Uiso 1 1 calc R
C101 C 0.4680(5) 0.8606(5) 0.2131(4) 0.092(3) Uani 1 1 d U
H101 H 0.5005 0.8702 0.1667 0.110 Uiso 1 1 calc R
C102 C 0.4695(4) 0.7883(5) 0.2430(4) 0.066(2) Uani 1 1 d U
H102 H 0.5020 0.7481 0.2176 0.079 Uiso 1 1 calc R
C103 C 0.4222(4) 0.7755(5) 0.3116(4) 0.068(2) Uani 1 1 d U
H103 H 0.4241 0.7258 0.3338 0.081 Uiso 1 1 calc R
C104 C 0.3733(4) 0.8347(5) 0.3466(4) 0.068(2) Uani 1 1 d U
H104 H 0.3388 0.8262 0.3926 0.081 Uiso 1 1 calc R
C105 C 0.3732(5) 0.9055(5) 0.3166(5) 0.092(3) Uani 1 1 d U
H105 H 0.3408 0.9460 0.3418 0.111 Uiso 1 1 calc R
C106 C 0.4209(6) 0.9177(5) 0.2490(5) 0.101(3) Uani 1 1 d U
H106 H 0.4204 0.9673 0.2275 0.121 Uiso 1 1 calc R
C201 C 0.7361(4) 0.9497(4) 0.1470(3) 0.0534(18) Uani 1 1 d .
H201 H 0.7056 0.9659 0.1902 0.064 Uiso 1 1 calc R
C202 C 0.8199(4) 0.9343(3) 0.1198(3) 0.0504(17) Uani 1 1 d .
H202 H 0.8471 0.9404 0.1443 0.060 Uiso 1 1 calc R
C203 C 0.8652(4) 0.9105(3) 0.0584(3) 0.0440(16) Uani 1 1 d .
H203 H 0.9235 0.8995 0.0406 0.053 Uiso 1 1 calc R
C204 C 0.8263(4) 0.9026(3) 0.0230(3) 0.0467(17) Uani 1 1 d .
H204 H 0.8579 0.8862 -0.0200 0.056 Uiso 1 1 calc R
C205 C 0.7424(4) 0.9175(4) 0.0479(4) 0.0522(18) Uani 1 1 d .
H205 H 0.7161 0.9117 0.0224 0.063 Uiso 1 1 calc R
C206 C 0.6964(4) 0.9415(4) 0.1110(4) 0.061(2) Uani 1 1 d .
H206 H 0.6382 0.9520 0.1291 0.074 Uiso 1 1 calc R
C301 C 0.8597(4) 0.1111(3) 0.4110(3) 0.0445(16) Uani 1 1 d .
H301 H 0.8659 0.0793 0.4527 0.053 Uiso 1 1 calc R
C302 C 0.9080(4) 0.1540(3) 0.3754(3) 0.0406(15) Uani 1 1 d .
H302 H 0.9488 0.1510 0.3914 0.049 Uiso 1 1 calc R
C303 C 0.8979(4) 0.2010(4) 0.3170(3) 0.0479(17) Uani 1 1 d .
H303 H 0.9311 0.2314 0.2926 0.057 Uiso 1 1 calc R
C304 C 0.8396(4) 0.2050(4) 0.2924(3) 0.0482(17) Uani 1 1 d .
H304 H 0.8325 0.2383 0.2516 0.058 Uiso 1 1 calc R
C305 C 0.7923(4) 0.1610(3) 0.3270(3) 0.0451(16) Uani 1 1 d .
H305 H 0.7530 0.1631 0.3098 0.054 Uiso 1 1 calc R
C306 C 0.8014(4) 0.1134(3) 0.3871(3) 0.0474(17) Uani 1 1 d .
H306 H 0.7684 0.0828 0.4116 0.057 Uiso 1 1 calc R
C401 C 0.7736(4) 0.8581(4) 0.8696(3) 0.0564(19) Uani 1 1 d .
H401 H 0.7316 0.8387 0.9014 0.068 Uiso 1 1 calc R
C402 C 0.8512(4) 0.8267(4) 0.8752(3) 0.0520(18) Uani 1 1 d .
H402 H 0.8636 0.7854 0.9102 0.062 Uiso 1 1 calc R
C403 C 0.9114(4) 0.8559(4) 0.8293(3) 0.0504(17) Uani 1 1 d .
H403 H 0.9657 0.8344 0.8325 0.060 Uiso 1 1 calc R
C404 C 0.8934(4) 0.9152(4) 0.7794(3) 0.0515(18) Uani 1 1 d .
H404 H 0.9350 0.9353 0.7483 0.062 Uiso 1 1 calc R
C405 C 0.8161(5) 0.9463(4) 0.7734(3) 0.0529(18) Uani 1 1 d .
H405 H 0.8042 0.9878 0.7383 0.063 Uiso 1 1 calc R
C406 C 0.7555(4) 0.9177(4) 0.8182(3) 0.0571(19) Uani 1 1 d .
H406 H 0.7018 0.9386 0.8139 0.068 Uiso 1 1 calc R
C501 C 0.3709(3) 0.1196(4) 0.2621(3) 0.106(3) Uani 1 1 d GU
H501 H 0.3139 0.1253 0.2842 0.127 Uiso 1 1 calc R
C502 C 0.3989(3) 0.1490(3) 0.1934(3) 0.092(3) Uani 1 1 d GU
H502 H 0.3611 0.1749 0.1684 0.110 Uiso 1 1 calc R
C503 C 0.4822(3) 0.1407(3) 0.1611(3) 0.092(3) Uani 1 1 d GU
H503 H 0.5013 0.1608 0.1141 0.111 Uiso 1 1 calc R
C504 C 0.5375(3) 0.1029(4) 0.1976(3) 0.105(3) Uani 1 1 d GU
H504 H 0.5944 0.0972 0.1756 0.126 Uiso 1 1 calc R
C505 C 0.5095(4) 0.0734(4) 0.2664(3) 0.123(3) Uani 1 1 d GU
H505 H 0.5472 0.0475 0.2914 0.147 Uiso 1 1 calc R
C506 C 0.4261(4) 0.0817(4) 0.2987(3) 0.131(4) Uani 1 1 d GU
H506 H 0.4070 0.0616 0.3457 0.157 Uiso 1 1 calc R
C601 C 0.3411(3) 0.8024(2) 0.7849(3) 0.073(2) Uani 1 1 d GU
H601 H 0.3444 0.8482 0.7852 0.088 Uiso 1 1 calc R
C602 C 0.2760(3) 0.7800(3) 0.8332(2) 0.069(2) Uani 1 1 d GU
H602 H 0.2349 0.8106 0.8666 0.082 Uiso 1 1 calc R
C603 C 0.2712(2) 0.7130(3) 0.8328(2) 0.065(2) Uani 1 1 d GU
H603 H 0.2267 0.6977 0.8658 0.078 Uiso 1 1 calc R
C604 C 0.3314(3) 0.6683(2) 0.7840(2) 0.069(2) Uani 1 1 d GU
H604 H 0.3281 0.6225 0.7837 0.083 Uiso 1 1 calc R
C605 C 0.3965(3) 0.6907(3) 0.7357(2) 0.072(2) Uani 1 1 d GU
H605 H 0.4376 0.6601 0.7024 0.086 Uiso 1 1 calc R
C606 C 0.4013(3) 0.7577(3) 0.7362(2) 0.073(2) Uani 1 1 d GU
H606 H 0.4458 0.7730 0.7031 0.088 Uiso 1 1 calc R
C701 C 0.7214(3) 0.7416(3) 0.0407(2) 0.081(2) Uani 1 1 d GU
H701 H 0.7529 0.7485 0.0607 0.097 Uiso 1 1 calc R
C702 C 0.7562(2) 0.6818(3) 0.0054(3) 0.078(2) Uani 1 1 d GU
H702 H 0.8115 0.6480 0.0012 0.094 Uiso 1 1 calc R
C703 C 0.7100(3) 0.6717(2) -0.0238(2) 0.068(2) Uani 1 1 d GU
H703 H 0.7338 0.6308 -0.0480 0.082 Uiso 1 1 calc R
C704 C 0.6291(3) 0.7212(3) -0.0178(3) 0.072(2) Uani 1 1 d GU
H704 H 0.5976 0.7143 -0.0378 0.086 Uiso 1 1 calc R
C705 C 0.5943(2) 0.7809(3) 0.0175(3) 0.086(3) Uani 1 1 d GU
H705 H 0.5390 0.8148 0.0217 0.103 Uiso 1 1 calc R
C706 C 0.6404(3) 0.7911(3) 0.0467(3) 0.085(2) Uani 1 1 d GU
H706 H 0.6167 0.8319 0.0709 0.103 Uiso 1 1 calc R
C801 C 0.4228(10) 0.0464(9) 0.5353(8) 0.176(5) Uani 1 1 d DU
H801 H 0.3694 0.0765 0.5607 0.212 Uiso 1 1 calc R
C802 C 0.4929(11) 0.0503(9) 0.5368(8) 0.189(5) Uani 1 1 d DU
H802 H 0.4886 0.0854 0.5600 0.227 Uiso 1 1 calc R
C803 C 0.5707(10) 0.0008(10) 0.5029(9) 0.198(6) Uani 1 1 d DU
H803 H 0.6196 -0.0004 0.5061 0.238 Uiso 1 1 calc R
C901 C 0.4540(4) 0.9735(4) 0.9838(3) 0.0574(19) Uani 1 1 d D
H901 H 0.4226 0.9554 0.9732 0.069 Uiso 1 1 calc R
C902 C 0.5284(4) 0.9788(4) 0.9373(4) 0.065(2) Uani 1 1 d D
H902 H 0.5486 0.9644 0.8940 0.078 Uiso 1 1 calc R
C903 C 0.5740(4) 1.0050(4) 0.9534(3) 0.069(2) Uani 1 1 d D
H903 H 0.6253 1.0082 0.9208 0.083 Uiso 1 1 calc R

loop_
_atom_site_aniso_label
_atom_site_aniso_U_11
_atom_site_aniso_U_22
_atom_site_aniso_U_33
_atom_site_aniso_U_23
_atom_site_aniso_U_13
_atom_site_aniso_U_12
U1 0.02078(10) 0.01891(10) 0.01314(10) 0.00239(7) -0.00466(8) -0.01121(8)
U2 0.02470(11) 0.02635(11) 0.01405(10) 0.00156(8) -0.00496(8) -0.01551(9)
K1 0.0337(6) 0.0378(7) 0.0208(6) 0.0079(5) -0.0099(5) -0.0246(6)
K2 0.0366(7) 0.0397(7) 0.0175(6) 0.0047(5) -0.0079(5) -0.0241(6)
O1 0.0250(18) 0.0237(18) 0.0135(17) 0.0030(14) -0.0058(14) -0.0142(15)
O2 0.0294(19) 0.0231(18) 0.0183(19) 0.0071(14) -0.0120(15) -0.0142(15)
O3 0.0187(17) 0.0219(18) 0.0190(19) 0.0020(14) -0.0009(14) -0.0088(14)
O4 0.0234(17) 0.0218(18) 0.0173(18) 0.0046(14) -0.0058(15) -0.0143(15)
O5 0.0268(18) 0.0267(19) 0.0140(18) 0.0066(14) -0.0048(15) -0.0178(16)
O6 0.035(2) 0.031(2) 0.0176(19) 0.0105(16) -0.0073(16) -0.0230(17)
O7 0.031(2) 0.040(2) 0.0157(19) -0.0010(16) -0.0038(15) -0.0240(17)
O8 0.0264(19) 0.036(2) 0.0137(18) -0.0012(15) -0.0030(15) -0.0147(16)
O9 0.0277(19) 0.0255(19) 0.0175(19) 0.0027(15) -0.0039(15) -0.0144(16)
O10 0.0284(19) 0.0269(19) 0.0150(18) 0.0013(14) -0.0069(15) -0.0156(16)
O11 0.035(2) 0.039(2) 0.0130(18) 0.0037(15) -0.0047(15) -0.0279(17)
O12 0.031(2) 0.035(2) 0.0206(19) -0.0003(16) -0.0074(16) -0.0223(17)
N1 0.021(2) 0.019(2) 0.011(2) 0.0000(16) -0.0027(16) -0.0104(17)
N2 0.023(2) 0.018(2) 0.015(2) 0.0004(16) -0.0040(17) -0.0100(17)
N3 0.024(2) 0.021(2) 0.017(2) -0.0006(17) -0.0067(18) -0.0110(18)
N4 0.028(2) 0.028(2) 0.014(2) 0.0021(18) -0.0066(18) -0.0165(19)
N5 0.027(2) 0.031(2) 0.017(2) 0.0004(18) -0.0051(18) -0.0178(19)
N6 0.025(2) 0.027(2) 0.016(2) 0.0007(18) -0.0042(18) -0.0134(19)
C1 0.031(3) 0.020(2) 0.016(3) 0.000(2) -0.006(2) -0.015(2)
C2 0.027(3) 0.019(2) 0.020(3) 0.003(2) -0.008(2) -0.012(2)
C3 0.026(3) 0.020(2) 0.016(3) 0.001(2) -0.004(2) -0.013(2)
C4 0.025(3) 0.025(3) 0.013(2) 0.003(2) -0.008(2) -0.013(2)
C5 0.022(3) 0.024(3) 0.016(3) -0.001(2) -0.003(2) -0.012(2)
C6 0.025(3) 0.026(3) 0.016(3) -0.001(2) -0.008(2) -0.013(2)
C7 0.023(2) 0.026(3) 0.013(2) 0.000(2) -0.005(2) -0.014(2)
C8 0.024(3) 0.022(3) 0.011(2) -0.0009(19) -0.002(2) -0.014(2)
C9 0.030(3) 0.019(2) 0.011(2) 0.0044(19) -0.006(2) -0.014(2)
C10 0.028(3) 0.017(2) 0.013(3) 0.0062(19) -0.004(2) -0.013(2)
C11 0.025(3) 0.023(3) 0.020(3) -0.004(2) 0.000(2) -0.011(2)
C12 0.034(3) 0.025(3) 0.014(3) -0.001(2) -0.001(2) -0.017(2)
C13 0.028(3) 0.022(3) 0.021(3) 0.000(2) -0.008(2) -0.014(2)
C14 0.026(3) 0.024(3) 0.017(3) 0.004(2) -0.005(2) -0.008(2)
C15 0.025(3) 0.037(3) 0.019(3) -0.003(2) -0.005(2) -0.014(2)
C16 0.032(3) 0.032(3) 0.033(3) -0.004(3) 0.003(3) -0.018(3)
C17 0.042(4) 0.071(5) 0.033(4) 0.003(3) -0.017(3) -0.033(3)
C18 0.028(3) 0.037(3) 0.026(3) -0.005(2) -0.003(2) -0.016(3)
C19 0.040(3) 0.041(3) 0.025(3) -0.011(3) -0.008(3) -0.021(3)
C20 0.021(2) 0.018(2) 0.018(3) 0.003(2) -0.007(2) -0.008(2)
C21 0.021(2) 0.022(3) 0.019(3) 0.001(2) -0.005(2) -0.011(2)
C22 0.022(2) 0.021(2) 0.016(3) 0.003(2) -0.004(2) -0.010(2)
C23 0.030(3) 0.021(3) 0.018(3) 0.001(2) -0.009(2) -0.013(2)
C24 0.035(3) 0.026(3) 0.020(3) 0.001(2) -0.013(2) -0.015(2)
C25 0.029(3) 0.026(3) 0.020(3) 0.002(2) -0.011(2) -0.010(2)
C26 0.025(3) 0.015(2) 0.016(3) 0.0035(19) -0.003(2) -0.009(2)
C27 0.044(3) 0.025(3) 0.022(3) 0.004(2) -0.016(3) -0.021(2)
C28 0.038(3) 0.026(3) 0.031(3) 0.005(2) -0.017(3) -0.019(3)
C29 0.039(3) 0.048(4) 0.023(3) 0.004(3) -0.009(3) -0.030(3)
C30 0.053(4) 0.037(3) 0.040(4) 0.009(3) -0.022(3) -0.029(3)
C31 0.054(4) 0.042(4) 0.048(4) 0.003(3) -0.027(3) -0.030(3)
C32 0.049(3) 0.025(3) 0.026(3) 0.006(2) -0.019(3) -0.016(3)
C33 0.022(2) 0.023(3) 0.017(3) 0.002(2) -0.004(2) -0.012(2)
C34 0.023(3) 0.019(2) 0.018(3) -0.003(2) -0.006(2) -0.008(2)
C35 0.023(3) 0.019(2) 0.020(3) -0.007(2) -0.006(2) -0.007(2)
C36 0.032(3) 0.022(3) 0.020(3) -0.001(2) -0.010(2) -0.013(2)
C37 0.029(3) 0.027(3) 0.026(3) -0.003(2) -0.014(2) -0.009(2)
C38 0.024(3) 0.030(3) 0.028(3) -0.007(2) -0.010(2) -0.012(2)
C39 0.030(3) 0.027(3) 0.017(3) -0.002(2) -0.004(2) -0.017(2)
C40 0.029(3) 0.024(3) 0.019(3) 0.000(2) -0.004(2) -0.009(2)
C41 0.034(3) 0.023(3) 0.018(3) 0.004(2) -0.006(2) -0.014(2)
C42 0.041(3) 0.029(3) 0.038(4) -0.001(3) -0.015(3) -0.014(3)
C43 0.052(4) 0.039(3) 0.027(3) 0.006(3) -0.004(3) -0.026(3)
C44 0.033(3) 0.029(3) 0.024(3) 0.002(2) -0.007(2) -0.017(2)
C45 0.030(3) 0.032(3) 0.035(3) -0.003(3) -0.011(3) -0.013(2)
C46 0.025(3) 0.016(2) 0.021(3) -0.002(2) -0.004(2) -0.007(2)
C47 0.027(3) 0.032(3) 0.019(3) 0.002(2) -0.009(2) -0.016(2)
C48 0.024(3) 0.033(3) 0.019(3) -0.002(2) 0.000(2) -0.017(2)
C49 0.029(3) 0.034(3) 0.013(3) 0.002(2) -0.006(2) -0.017(2)
C50 0.030(3) 0.037(3) 0.014(3) 0.006(2) -0.008(2) -0.018(2)
C51 0.032(3) 0.028(3) 0.021(3) 0.006(2) -0.007(2) -0.019(2)
C52 0.033(3) 0.030(3) 0.015(3) 0.006(2) -0.006(2) -0.021(2)
C53 0.027(3) 0.030(3) 0.019(3) -0.004(2) -0.004(2) -0.017(2)
C54 0.032(3) 0.028(3) 0.015(3) -0.005(2) -0.002(2) -0.016(2)
C55 0.029(3) 0.027(3) 0.020(3) -0.004(2) -0.007(2) -0.015(2)
C56 0.040(3) 0.035(3) 0.020(3) -0.006(2) -0.006(2) -0.023(3)
C57 0.044(3) 0.027(3) 0.018(3) -0.001(2) -0.011(3) -0.013(3)
C58 0.034(3) 0.035(3) 0.022(3) -0.009(2) -0.012(2) -0.010(2)
C59 0.026(3) 0.033(3) 0.024(3) -0.011(2) -0.002(2) -0.013(2)
C60 0.044(3) 0.038(3) 0.018(3) 0.005(2) -0.010(2) -0.030(3)
C61 0.041(3) 0.041(3) 0.015(3) 0.002(2) -0.005(2) -0.028(3)
C62 0.043(3) 0.039(3) 0.024(3) -0.007(3) -0.004(3) -0.025(3)
C63 0.039(3) 0.041(3) 0.027(3) -0.005(3) -0.004(3) -0.023(3)
C64 0.047(4) 0.048(4) 0.022(3) -0.002(3) -0.004(3) -0.029(3)
C65 0.038(3) 0.054(4) 0.028(3) -0.011(3) -0.013(3) -0.009(3)
C66 0.031(3) 0.032(3) 0.017(3) -0.006(2) -0.002(2) -0.016(2)
C67 0.029(3) 0.026(3) 0.025(3) -0.002(2) -0.008(2) -0.017(2)
C68 0.026(3) 0.028(3) 0.024(3) -0.002(2) -0.008(2) -0.013(2)
C69 0.027(3) 0.032(3) 0.027(3) -0.007(2) -0.008(2) -0.011(2)
C70 0.033(3) 0.028(3) 0.031(3) -0.001(2) -0.014(3) -0.014(2)
C71 0.027(3) 0.036(3) 0.031(3) -0.012(3) 0.000(2) -0.017(3)
C72 0.034(3) 0.038(3) 0.024(3) -0.003(2) -0.004(2) -0.023(3)
C73 0.029(3) 0.030(3) 0.026(3) 0.000(2) -0.012(2) -0.008(2)
C74 0.036(3) 0.033(3) 0.017(3) 0.000(2) -0.007(2) -0.012(3)
C75 0.035(3) 0.054(4) 0.034(4) 0.013(3) -0.012(3) -0.021(3)
C76 0.042(4) 0.044(4) 0.042(4) -0.004(3) -0.009(3) -0.021(3)
C77 0.058(4) 0.045(4) 0.023(3) 0.004(3) -0.011(3) -0.019(3)
C78 0.037(3) 0.040(4) 0.046(4) -0.012(3) -0.002(3) -0.016(3)
C79 0.028(3) 0.033(3) 0.018(3) 0.005(2) -0.009(2) -0.014(2)
C80 0.030(3) 0.035(3) 0.019(3) 0.004(2) -0.008(2) -0.022(2)
C81 0.029(3) 0.033(3) 0.027(3) -0.001(2) -0.010(2) -0.020(2)
C82 0.028(3) 0.023(3) 0.026(3) -0.002(2) -0.009(2) -0.016(2)
C83 0.031(3) 0.036(3) 0.025(3) -0.004(2) -0.001(2) -0.024(3)
C84 0.027(3) 0.034(3) 0.035(3) -0.002(3) -0.011(3) -0.017(2)
C85 0.029(3) 0.032(3) 0.029(3) 0.005(2) -0.012(2) -0.020(2)
C86 0.037(3) 0.028(3) 0.028(3) -0.005(2) -0.009(3) -0.017(2)
C87 0.035(3) 0.030(3) 0.027(3) 0.000(2) -0.001(2) -0.020(3)
C88 0.035(3) 0.030(3) 0.044(4) -0.010(3) 0.002(3) -0.020(3)
C89 0.061(4) 0.047(4) 0.039(4) 0.012(3) -0.014(3) -0.035(3)
C90 0.041(3) 0.033(3) 0.034(3) -0.004(3) -0.001(3) -0.023(3)
C91 0.041(3) 0.035(3) 0.040(4) -0.001(3) -0.016(3) -0.015(3)
C92 0.025(3) 0.024(3) 0.020(3) -0.003(2) -0.003(2) -0.010(2)
C93 0.070(5) 0.041(4) 0.036(4) 0.005(3) -0.022(3) -0.028(3)
C94 0.063(5) 0.046(4) 0.057(5) 0.012(3) -0.030(4) -0.035(4)
C95 0.044(4) 0.044(4) 0.071(6) 0.000(4) 0.005(4) -0.014(3)
C96 0.090(6) 0.050(4) 0.037(4) -0.004(3) -0.012(4) -0.041(4)
C97 0.075(5) 0.055(4) 0.035(4) 0.017(3) -0.027(4) -0.046(4)
C98 0.054(4) 0.042(4) 0.039(4) 0.012(3) -0.014(3) -0.028(3)
C101 0.077(5) 0.094(5) 0.050(4) 0.007(4) -0.011(4) -0.006(4)
C102 0.052(4) 0.103(5) 0.051(4) -0.002(4) -0.028(3) -0.032(4)
C103 0.057(4) 0.106(5) 0.059(4) 0.003(4) -0.030(3) -0.046(4)
C104 0.052(4) 0.098(5) 0.051(4) 0.004(4) -0.022(3) -0.031(4)
C105 0.079(4) 0.088(4) 0.074(4) -0.004(3) -0.020(3) -0.011(3)
C106 0.094(4) 0.087(4) 0.074(4) 0.003(3) -0.018(3) -0.011(3)
C201 0.061(5) 0.057(4) 0.031(4) 0.009(3) -0.009(3) -0.029(4)
C202 0.066(5) 0.043(4) 0.042(4) 0.007(3) -0.017(4) -0.029(4)
C203 0.054(4) 0.035(3) 0.042(4) 0.009(3) -0.019(3) -0.023(3)
C204 0.059(4) 0.030(3) 0.052(4) 0.006(3) -0.025(4) -0.019(3)
C205 0.071(5) 0.046(4) 0.055(5) 0.007(3) -0.032(4) -0.033(4)
C206 0.053(4) 0.059(5) 0.065(5) 0.017(4) -0.016(4) -0.036(4)
C301 0.055(4) 0.032(3) 0.040(4) -0.004(3) -0.017(3) -0.011(3)
C302 0.039(3) 0.037(3) 0.055(4) -0.013(3) -0.023(3) -0.012(3)
C303 0.053(4) 0.046(4) 0.047(4) -0.008(3) -0.009(3) -0.027(3)
C304 0.058(4) 0.048(4) 0.036(4) -0.004(3) -0.017(3) -0.018(3)
C305 0.039(3) 0.049(4) 0.054(4) -0.021(3) -0.020(3) -0.008(3)
C306 0.041(4) 0.042(4) 0.059(5) -0.020(3) 0.001(3) -0.023(3)
C401 0.055(4) 0.078(5) 0.037(4) -0.016(4) 0.011(3) -0.043(4)
C402 0.075(5) 0.055(4) 0.033(4) -0.005(3) -0.012(4) -0.036(4)
C403 0.062(4) 0.063(5) 0.041(4) -0.015(3) -0.011(3) -0.036(4)
C404 0.072(5) 0.059(4) 0.035(4) -0.013(3) 0.000(3) -0.046(4)
C405 0.087(5) 0.038(4) 0.042(4) -0.005(3) -0.019(4) -0.032(4)
C406 0.058(4) 0.069(5) 0.043(4) -0.018(4) -0.004(4) -0.027(4)
C501 0.075(5) 0.123(6) 0.086(6) -0.042(5) -0.010(4) -0.006(5)
C502 0.060(4) 0.099(5) 0.102(6) -0.038(5) -0.008(4) -0.019(4)
C503 0.062(4) 0.102(6) 0.119(6) -0.029(5) -0.026(4) -0.031(4)
C504 0.074(5) 0.119(6) 0.130(7) -0.018(6) -0.043(5) -0.033(5)
C505 0.079(5) 0.142(7) 0.124(7) -0.023(6) -0.028(5) -0.025(5)
C506 0.089(6) 0.152(7) 0.103(6) -0.044(6) -0.014(5) -0.002(6)
C601 0.079(5) 0.097(5) 0.072(5) -0.013(4) -0.040(4) -0.043(4)
C602 0.063(4) 0.097(5) 0.058(4) -0.025(4) -0.031(3) -0.020(4)
C603 0.062(4) 0.080(5) 0.046(4) -0.010(4) -0.024(3) -0.014(4)
C604 0.060(4) 0.078(5) 0.044(4) -0.006(3) -0.012(3) -0.012(4)
C605 0.062(4) 0.080(5) 0.052(4) -0.010(4) -0.009(3) -0.017(4)
C606 0.061(4) 0.093(5) 0.072(5) -0.011(4) -0.031(4) -0.026(4)
C701 0.103(5) 0.094(5) 0.048(4) -0.002(4) -0.020(4) -0.050(4)
C702 0.082(5) 0.065(4) 0.078(5) 0.016(4) -0.032(4) -0.031(4)
C703 0.072(4) 0.064(4) 0.071(5) -0.018(4) -0.005(4) -0.039(4)
C704 0.053(4) 0.085(5) 0.084(5) -0.015(4) -0.007(4) -0.044(4)
C705 0.046(4) 0.083(5) 0.106(6) -0.017(4) 0.006(4) -0.033(4)
C706 0.080(5) 0.089(5) 0.076(5) -0.031(4) 0.024(4) -0.055(4)
C801 0.171(6) 0.168(6) 0.189(6) -0.037(4) -0.053(4) -0.060(4)
C802 0.182(6) 0.183(6) 0.198(6) -0.039(4) -0.049(4) -0.069(4)
C803 0.154(9) 0.215(10) 0.210(10) -0.038(8) -0.043(8) -0.067(8)
C901 0.055(4) 0.056(5) 0.057(5) -0.011(4) -0.011(4) -0.023(4)
C902 0.079(6) 0.072(5) 0.047(5) -0.009(4) -0.006(4) -0.044(5)
C903 0.065(5) 0.062(5) 0.068(5) -0.018(4) 0.011(4) -0.038(4)

loop_
_atom_type_symbol
_atom_type_description
_atom_type_scat_dispersion_real
_atom_type_scat_dispersion_imag
_atom_type_scat_source
C C 0.0033 0.0016 'International Tables Vol C Tables 4.2.6.8 and 6.1.1.4'
H H 0.0000 0.0000 'International Tables Vol C Tables 4.2.6.8 and 6.1.1.4'
N N 0.0061 0.0033 'International Tables Vol C Tables 4.2.6.8 and 6.1.1.4'
O O 0.0106 0.0060 'International Tables Vol C Tables 4.2.6.8 and 6.1.1.4'
U U -9.6767 9.6646 'International Tables Vol C Tables 4.2.6.8 and 6.1.1.4'
K K 0.2009 0.2494 'International Tables Vol C Tables 4.2.6.8 and 6.1.1.4'

loop_
_geom_angle_atom_site_label_1
_geom_angle_atom_site_label_2
_geom_angle_atom_site_label_3
_geom_angle
_geom_angle_site_symmetry_1
_geom_angle_site_symmetry_3
O2 U1 O3 103.82(12) . .
O2 U1 O1 97.27(12) . .
O3 U1 O1 154.40(12) . .
O2 U1 O4 82.47(11) . .
O3 U1 O4 84.30(11) . .
O1 U1 O4 84.24(11) . .
O2 U1 O5 137.16(11) . .
O3 U1 O5 78.08(11) . .
O1 U1 O5 76.60(11) . .
O4 U1 O5 54.88(11) . .
O2 U1 N1 132.27(11) . .
O3 U1 N1 103.24(12) . .
O1 U1 N1 71.67(11) . .
O4 U1 N1 138.84(11) . .
O5 U1 N1 86.68(11) . .
O2 U1 N3 88.65(11) . .
O3 U1 N3 67.98(11) . .
O1 U1 N3 127.56(11) . .
O4 U1 N3 147.94(11) . .
O5 U1 N3 128.99(11) . .
N1 U1 N3 66.51(11) . .
O2 U1 C46 110.33(13) . .
O3 U1 C46 79.93(12) . .
O1 U1 C46 79.24(12) . .
O4 U1 C46 27.93(12) . .
O5 U1 C46 26.95(12) . .
N1 U1 C46 112.61(13) . .
N3 U1 C46 146.00(12) . .
O2 U1 N2 70.02(11) . .
O3 U1 N2 129.42(11) . .
O1 U1 N2 71.54(11) . .
O4 U1 N2 139.98(11) . .
O5 U1 N2 140.94(11) . .
N1 U1 N2 62.38(11) . .
N3 U1 N2 61.84(11) . .
C46 U1 N2 150.44(12) . .
O9 U2 O8 157.51(12) . .
O9 U2 O7 81.46(13) . .
O8 U2 O7 85.75(12) . .
O9 U2 O11 87.27(12) . .
O8 U2 O11 94.86(12) . .
O7 U2 O11 150.06(11) . .
O9 U2 O10 81.58(12) . .
O8 U2 O10 81.51(12) . .
O7 U2 O10 96.25(11) . .
O11 U2 O10 54.51(11) . .
O9 U2 N4 103.60(12) . .
O8 U2 N4 90.86(12) . .
O7 U2 N4 75.38(12) . .
O11 U2 N4 134.45(11) . .
O10 U2 N4 169.14(11) . .
O9 U2 N5 131.83(12) . .
O8 U2 N5 69.81(12) . .
O7 U2 N5 132.82(12) . .
O11 U2 N5 74.15(11) . .
O10 U2 N5 118.03(12) . .
N4 U2 N5 65.68(12) . .
O9 U2 N6 68.63(12) . .
O8 U2 N6 133.74(12) . .
O7 U2 N6 121.88(12) . .
O11 U2 N6 78.40(11) . .
O10 U2 N6 125.20(11) . .
N4 U2 N6 65.63(12) . .
N5 U2 N6 64.29(12) . .
O9 U2 C92 82.39(13) . .
O8 U2 C92 89.21(13) . .
O7 U2 C92 122.88(13) . .
O11 U2 C92 27.48(12) . .
O10 U2 C92 27.09(12) . .
N4 U2 C92 161.68(13) . .
N5 U2 C92 97.28(13) . .
N6 U2 C92 101.69(13) . .
O4 K1 O6 48.73(9) . .
O4 K1 O12 126.75(10) . .
O6 K1 O12 78.30(10) . .
O4 K1 O10 169.09(10) . .
O6 K1 O10 123.81(10) . .
O12 K1 O10 47.97(9) . .
O4 K1 C46 25.25(11) . .
O6 K1 C46 23.68(11) . .
O12 K1 C46 101.52(12) . .
O10 K1 C46 147.39(12) . .
O4 K1 C92 149.77(12) . .
O6 K1 C92 101.05(12) . .
O12 K1 C92 23.61(11) . .
O10 K1 C92 24.38(11) . .
C46 K1 C92 124.62(13) . .
O4 K1 K2 88.06(7) . .
O6 K1 K2 40.22(7) . .
O12 K1 K2 41.60(7) . .
O10 K1 K2 83.68(7) . .
C46 K1 K2 63.71(9) . .
C92 K1 K2 62.05(9) . .
O6 K2 O12 85.29(11) . .
O6 K2 O11 104.10(11) . 2_566
O12 K2 O11 119.83(11) . 2_566
O6 K2 O12 140.37(12) . 2_566
O12 K2 O12 87.25(11) . 2_566
O11 K2 O12 48.42(10) 2_566 2_566
O6 K2 C92 126.27(13) . 2_566
O12 K2 C92 106.47(12) . 2_566
O11 K2 C92 24.88(11) 2_566 2_566
O12 K2 C92 24.01(11) 2_566 2_566
O6 K2 C98 148.43(15) . .
O12 K2 C98 102.61(14) . .
O11 K2 C98 98.31(14) 2_566 .
O12 K2 C98 71.07(14) 2_566 .
C92 K2 C98 81.25(15) 2_566 .
O6 K2 C93 145.54(14) . .
O12 K2 C93 123.76(14) . .
O11 K2 C93 78.68(14) 2_566 .
O12 K2 C93 66.27(13) 2_566 .
C92 K2 C93 67.38(14) 2_566 .
C98 K2 C93 23.41(15) . .
O6 K2 K1 44.20(8) . .
O12 K2 K1 45.10(8) . .
O11 K2 K1 134.41(9) 2_566 .
O12 K2 K1 129.73(8) 2_566 .
C92 K2 K1 140.63(10) 2_566 .
C98 K2 K1 125.45(13) . .
C93 K2 K1 146.82(12) . .
O6 K2 K2 120.03(10) . 2_566
O12 K2 K2 45.99(8) . 2_566
O11 K2 K2 81.40(8) 2_566 2_566
O12 K2 K2 41.26(7) 2_566 2_566
C92 K2 K2 61.93(10) 2_566 2_566
C98 K2 K2 84.87(12) . 2_566
C93 K2 K2 94.42(12) . 2_566
K1 K2 K2 89.67(4) . 2_566
C9 O1 U1 141.3(3) . .
C22 O2 U1 150.6(3) . .
C35 O3 U1 147.8(3) . .
C46 O4 U1 95.7(3) . .
C46 O4 K1 94.1(3) . .
U1 O4 K1 165.73(14) . .
C46 O5 U1 94.2(3) . .
C46 O6 K2 165.5(3) . .
C46 O6 K1 95.9(3) . .
K2 O6 K1 95.58(11) . .
C55 O7 U2 127.5(3) . .
C68 O8 U2 152.3(3) . .
C81 O9 U2 155.0(3) . .
C92 O10 U2 94.9(3) . .
C92 O10 K1 93.7(3) . .
U2 O10 K1 171.24(14) . .
C92 O11 U2 94.9(3) . .
C92 O11 K2 97.2(3) . 2_566
U2 O11 K2 163.98(15) . 2_566
C92 O12 K2 143.5(3) . .
C92 O12 K1 95.2(3) . .
K2 O12 K1 93.30(11) . .
C92 O12 K2 90.5(3) . 2_566
K2 O12 K2 92.75(11) . 2_566
K1 O12 K2 161.08(15) . 2_566
C1 N1 C6 111.5(3) . .
C1 N1 C7 109.7(4) . .
C6 N1 C7 109.4(3) . .
C1 N1 U1 122.0(3) . .
C6 N1 U1 100.5(3) . .
C7 N1 U1 102.7(3) . .
C3 N2 C2 109.7(4) . .
C3 N2 C20 110.5(4) . .
C2 N2 C20 108.4(4) . .
C3 N2 U1 116.3(3) . .
C2 N2 U1 105.5(3) . .
C20 N2 U1 106.1(3) . .
C4 N3 C5 112.7(4) . .
C4 N3 C33 104.7(3) . .
C5 N3 C33 110.2(4) . .
C4 N3 U1 108.2(3) . .
C5 N3 U1 108.7(3) . .
C33 N3 U1 112.4(3) . .
C47 N4 C53 108.3(4) . .
C47 N4 C52 111.7(4) . .
C53 N4 C52 107.5(4) . .
C47 N4 U2 103.8(3) . .
C53 N4 U2 111.2(3) . .
C52 N4 U2 114.2(3) . .
C66 N5 C49 104.9(4) . .
C66 N5 C48 111.0(4) . .
C49 N5 C48 111.4(4) . .
C66 N5 U2 109.3(3) . .
C49 N5 U2 106.8(3) . .
C48 N5 U2 113.0(3) . .
C51 N6 C50 111.4(4) . .
C51 N6 C79 110.6(4) . .
C50 N6 C79 106.1(4) . .
C51 N6 U2 101.9(3) . .
C50 N6 U2 115.4(3) . .
C79 N6 U2 111.6(3) . .
N1 C1 C2 112.8(4) . .
N1 C1 H1A 109.0 . .
C2 C1 H1A 109.0 . .
N1 C1 H1B 109.0 . .
C2 C1 H1B 109.0 . .
H1A C1 H1B 107.8 . .
N2 C2 C1 112.2(4) . .
N2 C2 H2A 109.2 . .
C1 C2 H2A 109.2 . .
N2 C2 H2B 109.2 . .
C1 C2 H2B 109.2 . .
H2A C2 H2B 107.9 . .
N2 C3 C4 112.2(4) . .
N2 C3 H3A 109.2 . .
C4 C3 H3A 109.2 . .
N2 C3 H3B 109.2 . .
C4 C3 H3B 109.2 . .
H3A C3 H3B 107.9 . .
N3 C4 C3 115.3(4) . .
N3 C4 H4A 108.5 . .
C3 C4 H4A 108.5 . .
N3 C4 H4B 108.5 . .
C3 C4 H4B 108.5 . .
H4A C4 H4B 107.5 . .
N3 C5 C6 113.2(4) . .
N3 C5 H5A 108.9 . .
C6 C5 H5A 108.9 . .
N3 C5 H5B 108.9 . .
C6 C5 H5B 108.9 . .
H5A C5 H5B 107.8 . .
N1 C6 C5 113.6(4) . .
N1 C6 H6A 108.8 . .
C5 C6 H6A 108.8 . .
N1 C6 H6B 108.8 . .
C5 C6 H6B 108.8 . .
H6A C6 H6B 107.7 . .
N1 C7 C8 113.9(4) . .
N1 C7 H7A 108.8 . .
C8 C7 H7A 108.8 . .
N1 C7 H7B 108.8 . .
C8 C7 H7B 108.8 . .
H7A C7 H7B 107.7 . .
C13 C8 C9 119.1(4) . .
C13 C8 C7 118.7(4) . .
C9 C8 C7 122.3(4) . .
O1 C9 C10 120.1(4) . .
O1 C9 C8 120.4(4) . .
C10 C9 C8 119.3(4) . .
C11 C10 C9 119.0(5) . .
C11 C10 C14 120.9(4) . .
C9 C10 C14 120.0(4) . .
C10 C11 C12 122.5(5) . .
C10 C11 H11A 118.7 . .
C12 C11 H11A 118.7 . .
C13 C12 C11 117.6(5) . .
C13 C12 C19 121.0(5) . .
C11 C12 C19 121.3(5) . .
C12 C13 C8 122.4(5) . .
C12 C13 H13A 118.8 . .
C8 C13 H13A 118.8 . .
C10 C14 C15 117.4(4) . .
C10 C14 H14A 107.9 . .
C15 C14 H14A 107.9 . .
C10 C14 H14B 107.9 . .
C15 C14 H14B 107.9 . .
H14A C14 H14B 107.2 . .
C17 C15 C18 108.0(4) . .
C17 C15 C16 109.0(5) . .
C18 C15 C16 110.0(4) . .
C17 C15 C14 107.6(4) . .
C18 C15 C14 111.5(4) . .
C16 C15 C14 110.7(4) . .
C15 C16 H16A 109.5 . .
C15 C16 H16B 109.5 . .
H16A C16 H16B 109.5 . .
C15 C16 H16C 109.5 . .
H16A C16 H16C 109.5 . .
H16B C16 H16C 109.5 . .
C15 C17 H17A 109.5 . .
C15 C17 H17B 109.5 . .
H17A C17 H17B 109.5 . .
C15 C17 H17C 109.5 . .
H17A C17 H17C 109.5 . .
H17B C17 H17C 109.5 . .
C15 C18 H18A 109.5 . .
C15 C18 H18B 109.5 . .
H18A C18 H18B 109.5 . .
C15 C18 H18C 109.5 . .
H18A C18 H18C 109.5 . .
H18B C18 H18C 109.5 . .
C12 C19 H19A 109.5 . .
C12 C19 H19B 109.5 . .
H19A C19 H19B 109.5 . .
C12 C19 H19C 109.5 . .
H19A C19 H19C 109.5 . .
H19B C19 H19C 109.5 . .
N2 C20 C21 115.4(4) . .
N2 C20 H20A 108.4 . .
C21 C20 H20A 108.4 . .
N2 C20 H20B 108.4 . .
C21 C20 H20B 108.4 . .
H20A C20 H20B 107.5 . .
C26 C21 C22 118.9(5) . .
C26 C21 C20 121.6(4) . .
C22 C21 C20 119.3(4) . .
O2 C22 C21 120.3(4) . .
O2 C22 C23 119.2(4) . .
C21 C22 C23 120.5(4) . .
C24 C23 C22 118.1(4) . .
C24 C23 C27 122.9(5) . .
C22 C23 C27 119.0(4) . .
C25 C24 C23 122.2(5) . .
C25 C24 H24A 118.9 . .
C23 C24 H24A 118.9 . .
C26 C25 C24 118.3(4) . .
C26 C25 C32 120.8(5) . .
C24 C25 C32 120.9(5) . .
C25 C26 C21 121.8(4) . .
C25 C26 H26A 119.1 . .
C21 C26 H26A 119.1 . .
C23 C27 C28 116.2(4) . .
C23 C27 H27A 108.2 . .
C28 C27 H27A 108.2 . .
C23 C27 H27B 108.2 . .
C28 C27 H27B 108.2 . .
H27A C27 H27B 107.4 . .
C30 C28 C29 108.8(4) . .
C30 C28 C31 110.3(4) . .
C29 C28 C31 109.0(5) . .
C30 C28 C27 107.0(4) . .
C29 C28 C27 112.5(4) . .
C31 C28 C27 109.3(4) . .
C28 C29 H29A 109.5 . .
C28 C29 H29B 109.5 . .
H29A C29 H29B 109.5 . .
C28 C29 H29C 109.5 . .
H29A C29 H29C 109.5 . .
H29B C29 H29C 109.5 . .
C28 C30 H30A 109.5 . .
C28 C30 H30B 109.5 . .
H30A C30 H30B 109.5 . .
C28 C30 H30C 109.5 . .
H30A C30 H30C 109.5 . .
H30B C30 H30C 109.5 . .
C28 C31 H31A 109.5 . .
C28 C31 H31B 109.5 . .
H31A C31 H31B 109.5 . .
C28 C31 H31C 109.5 . .
H31A C31 H31C 109.5 . .
H31B C31 H31C 109.5 . .
C25 C32 H32A 109.5 . .
C25 C32 H32B 109.5 . .
H32A C32 H32B 109.5 . .
C25 C32 H32C 109.5 . .
H32A C32 H32C 109.5 . .
H32B C32 H32C 109.5 . .
N3 C33 C34 115.3(4) . .
N3 C33 H33A 108.5 . .
C34 C33 H33A 108.5 . .
N3 C33 H33B 108.5 . .
C34 C33 H33B 108.5 . .
H33A C33 H33B 107.5 . .
C39 C34 C35 120.2(4) . .
C39 C34 C33 121.9(4) . .
C35 C34 C33 117.9(4) . .
O3 C35 C36 122.7(4) . .
O3 C35 C34 117.8(4) . .
C36 C35 C34 119.5(4) . .
C37 C36 C35 118.0(5) . .
C37 C36 C40 121.7(4) . .
C35 C36 C40 120.3(4) . .
C38 C37 C36 123.4(5) . .
C38 C37 H37A 118.3 . .
C36 C37 H37A 118.3 . .
C39 C38 C37 117.1(4) . .
C39 C38 C45 120.9(5) . .
C37 C38 C45 122.0(5) . .
C34 C39 C38 121.8(5) . .
C34 C39 H39A 119.1 . .
C38 C39 H39A 119.1 . .
C36 C40 C41 116.1(4) . .
C36 C40 H40A 108.3 . .
C41 C40 H40A 108.3 . .
C36 C40 H40B 108.3 . .
C41 C40 H40B 108.3 . .
H40A C40 H40B 107.4 . .
C42 C41 C44 109.4(4) . .
C42 C41 C43 108.3(4) . .
C44 C41 C43 109.8(4) . .
C42 C41 C40 111.2(4) . .
C44 C41 C40 110.9(4) . .
C43 C41 C40 107.2(4) . .
C41 C42 H42A 109.5 . .
C41 C42 H42B 109.5 . .
H42A C42 H42B 109.5 . .
C41 C42 H42C 109.5 . .
H42A C42 H42C 109.5 . .
H42B C42 H42C 109.5 . .
C41 C43 H43A 109.5 . .
C41 C43 H43B 109.5 . .
H43A C43 H43B 109.5 . .
C41 C43 H43C 109.5 . .
H43A C43 H43C 109.5 . .
H43B C43 H43C 109.5 . .
C41 C44 H44A 109.5 . .
C41 C44 H44B 109.5 . .
H44A C44 H44B 109.5 . .
C41 C44 H44C 109.5 . .
H44A C44 H44C 109.5 . .
H44B C44 H44C 109.5 . .
C38 C45 H45A 109.5 . .
C38 C45 H45B 109.5 . .
H45A C45 H45B 109.5 . .
C38 C45 H45C 109.5 . .
H45A C45 H45C 109.5 . .
H45B C45 H45C 109.5 . .
O6 C46 O5 124.6(5) . .
O6 C46 O4 120.3(4) . .
O5 C46 O4 115.1(4) . .
O6 C46 U1 176.6(4) . .
O5 C46 U1 58.8(2) . .
O4 C46 U1 56.3(2) . .
O6 C46 K1 60.4(3) . .
O5 C46 K1 169.6(3) . .
O4 C46 K1 60.6(2) . .
U1 C46 K1 116.22(16) . .
N4 C47 C48 114.4(4) . .
N4 C47 H47A 108.7 . .
C48 C47 H47A 108.7 . .
N4 C47 H47B 108.7 . .
C48 C47 H47B 108.7 . .
H47A C47 H47B 107.6 . .
N5 C48 C47 113.6(4) . .
N5 C48 H48A 108.9 . .
C47 C48 H48A 108.9 . .
N5 C48 H48B 108.9 . .
C47 C48 H48B 108.9 . .
H48A C48 H48B 107.7 . .
N5 C49 C50 114.0(4) . .
N5 C49 H49A 108.8 . .
C50 C49 H49A 108.8 . .
N5 C49 H49B 108.8 . .
C50 C49 H49B 108.8 . .
H49A C49 H49B 107.6 . .
N6 C50 C49 112.7(4) . .
N6 C50 H50A 109.1 . .
C49 C50 H50A 109.1 . .
N6 C50 H50B 109.1 . .
C49 C50 H50B 109.1 . .
H50A C50 H50B 107.8 . .
N6 C51 C52 113.0(4) . .
N6 C51 H51A 109.0 . .
C52 C51 H51A 109.0 . .
N6 C51 H51B 109.0 . .
C52 C51 H51B 109.0 . .
H51A C51 H51B 107.8 . .
N4 C52 C51 112.8(4) . .
N4 C52 H52A 109.0 . .
C51 C52 H52A 109.0 . .
N4 C52 H52B 109.0 . .
C51 C52 H52B 109.0 . .
H52A C52 H52B 107.8 . .
N4 C53 C54 117.3(4) . .
N4 C53 H53A 108.0 . .
C54 C53 H53A 108.0 . .
N4 C53 H53B 108.0 . .
C54 C53 H53B 108.0 . .
H53A C53 H53B 107.2 . .
C59 C54 C55 119.9(5) . .
C59 C54 C53 121.7(5) . .
C55 C54 C53 117.9(4) . .
O7 C55 C54 119.8(4) . .
O7 C55 C56 121.0(4) . .
C54 C55 C56 119.1(5) . .
C57 C56 C55 117.8(5) . .
C57 C56 C60 120.8(5) . .
C55 C56 C60 121.0(5) . .
C58 C57 C56 123.4(5) . .
C58 C57 H57A 118.3 . .
C56 C57 H57A 118.3 . .
C59 C58 C57 116.9(5) . .
C59 C58 C65 121.8(5) . .
C57 C58 C65 121.3(5) . .
C58 C59 C54 122.2(5) . .
C58 C59 H59A 118.9 . .
C54 C59 H59A 118.9 . .
C56 C60 C61 112.9(4) . .
C56 C60 H60A 109.0 . .
C61 C60 H60A 109.0 . .
C56 C60 H60B 109.0 . .
C61 C60 H60B 109.0 . .
H60A C60 H60B 107.8 . .
C64 C61 C63 108.7(5) . .
C64 C61 C62 108.2(4) . .
C63 C61 C62 109.1(4) . .
C64 C61 C60 108.5(4) . .
C63 C61 C60 111.4(4) . .
C62 C61 C60 110.9(4) . .
C61 C62 H62A 109.5 . .
C61 C62 H62B 109.5 . .
H62A C62 H62B 109.5 . .
C61 C62 H62C 109.5 . .
H62A C62 H62C 109.5 . .
H62B C62 H62C 109.5 . .
C61 C63 H63A 109.5 . .
C61 C63 H63B 109.5 . .
H63A C63 H63B 109.5 . .
C61 C63 H63C 109.5 . .
H63A C63 H63C 109.5 . .
H63B C63 H63C 109.5 . .
C61 C64 H64A 109.5 . .
C61 C64 H64B 109.5 . .
H64A C64 H64B 109.5 . .
C61 C64 H64C 109.5 . .
H64A C64 H64C 109.5 . .
H64B C64 H64C 109.5 . .
C58 C65 H65A 109.5 . .
C58 C65 H65B 109.5 . .
H65A C65 H65B 109.5 . .
C58 C65 H65C 109.5 . .
H65A C65 H65C 109.5 . .
H65B C65 H65C 109.5 . .
N5 C66 C67 116.7(4) . .
N5 C66 H66A 108.1 . .
C67 C66 H66A 108.1 . .
N5 C66 H66B 108.1 . .
C67 C66 H66B 108.1 . .
H66A C66 H66B 107.3 . .
C72 C67 C68 120.7(5) . .
C72 C67 C66 120.1(5) . .
C68 C67 C66 118.8(4) . .
O8 C68 C69 122.4(5) . .
O8 C68 C67 119.2(4) . .
C69 C68 C67 118.5(5) . .
C70 C69 C68 119.0(5) . .
C70 C69 C73 120.5(5) . .
C68 C69 C73 120.5(5) . .
C69 C70 C71 122.8(5) . .
C69 C70 H70A 118.6 . .
C71 C70 H70A 118.6 . .
C72 C71 C70 117.0(5) . .
C72 C71 C78 122.5(5) . .
C70 C71 C78 120.4(5) . .
C71 C72 C67 122.1(5) . .
C71 C72 H72A 119.0 . .
C67 C72 H72A 119.0 . .
C69 C73 C74 115.8(4) . .
C69 C73 H73A 108.3 . .
C74 C73 H73A 108.3 . .
C69 C73 H73B 108.3 . .
C74 C73 H73B 108.3 . .
H73A C73 H73B 107.4 . .
C77 C74 C76 108.6(5) . .
C77 C74 C73 108.1(5) . .
C76 C74 C73 111.9(4) . .
C77 C74 C75 109.2(5) . .
C76 C74 C75 108.6(5) . .
C73 C74 C75 110.4(4) . .
C74 C75 H75A 109.5 . .
C74 C75 H75B 109.5 . .
H75A C75 H75B 109.5 . .
C74 C75 H75C 109.5 . .
H75A C75 H75C 109.5 . .
H75B C75 H75C 109.5 . .
C74 C76 H76A 109.5 . .
C74 C76 H76B 109.5 . .
H76A C76 H76B 109.5 . .
C74 C76 H76C 109.5 . .
H76A C76 H76C 109.5 . .
H76B C76 H76C 109.5 . .
C74 C77 H77A 109.5 . .
C74 C77 H77B 109.5 . .
H77A C77 H77B 109.5 . .
C74 C77 H77C 109.5 . .
H77A C77 H77C 109.5 . .
H77B C77 H77C 109.5 . .
C71 C78 H78A 109.5 . .
C71 C78 H78B 109.5 . .
H78A C78 H78B 109.5 . .
C71 C78 H78C 109.5 . .
H78A C78 H78C 109.5 . .
H78B C78 H78C 109.5 . .
N6 C79 C80 116.9(4) . .
N6 C79 H79A 108.1 . .
C80 C79 H79A 108.1 . .
N6 C79 H79B 108.1 . .
C80 C79 H79B 108.1 . .
H79A C79 H79B 107.3 . .
C85 C80 C81 119.2(5) . .
C85 C80 C79 119.8(4) . .
C81 C80 C79 120.9(5) . .
O9 C81 C82 121.2(4) . .
O9 C81 C80 118.6(5) . .
C82 C81 C80 120.1(5) . .
C83 C82 C81 118.8(5) . .
C83 C82 C86 121.1(5) . .
C81 C82 C86 120.1(4) . .
C82 C83 C84 122.4(5) . .
C82 C83 H83A 118.8 . .
C84 C83 H83A 118.8 . .
C85 C84 C83 116.9(5) . .
C85 C84 C91 121.7(5) . .
C83 C84 C91 121.3(5) . .
C80 C85 C84 122.6(5) . .
C80 C85 H85A 118.7 . .
C84 C85 H85A 118.7 . .
C82 C86 C87 115.8(4) . .
C82 C86 H86A 108.3 . .
C87 C86 H86A 108.3 . .
C82 C86 H86B 108.3 . .
C87 C86 H86B 108.3 . .
H86A C86 H86B 107.4 . .
C88 C87 C89 109.0(5) . .
C88 C87 C90 110.1(5) . .
C89 C87 C90 109.6(5) . .
C88 C87 C86 110.9(4) . .
C89 C87 C86 107.2(5) . .
C90 C87 C86 109.9(4) . .
C87 C88 H88A 109.5 . .
C87 C88 H88B 109.5 . .
H88A C88 H88B 109.5 . .
C87 C88 H88C 109.5 . .
H88A C88 H88C 109.5 . .
H88B C88 H88C 109.5 . .
C87 C89 H89A 109.5 . .
C87 C89 H89B 109.5 . .
H89A C89 H89B 109.5 . .
C87 C89 H89C 109.5 . .
H89A C89 H89C 109.5 . .
H89B C89 H89C 109.5 . .
C87 C90 H90A 109.5 . .
C87 C90 H90B 109.5 . .
H90A C90 H90B 109.5 . .
C87 C90 H90C 109.5 . .
H90A C90 H90C 109.5 . .
H90B C90 H90C 109.5 . .
C84 C91 H91A 109.5 . .
C84 C91 H91B 109.5 . .
H91A C91 H91B 109.5 . .
C84 C91 H91C 109.5 . .
H91A C91 H91C 109.5 . .
H91B C91 H91C 109.5 . .
O12 C92 O10 123.0(4) . .
O12 C92 O11 121.5(4) . .
O10 C92 O11 115.4(4) . .
O12 C92 U2 174.9(4) . .
O10 C92 U2 58.0(2) . .
O11 C92 U2 57.6(2) . .
O12 C92 K2 65.5(3) . 2_566
O10 C92 K2 165.0(3) . 2_566
O11 C92 K2 57.9(2) . 2_566
U2 C92 K2 114.74(16) . 2_566
O12 C92 K1 61.2(2) . .
O10 C92 K1 62.0(2) . .
O11 C92 K1 176.4(3) . .
U2 C92 K1 119.96(17) . .
K2 C92 K1 123.92(17) 2_566 .
C94 C93 C98 120.0(7) . .
C94 C93 K2 123.2(4) . .
C98 C93 K2 67.1(3) . .
C94 C93 H93A 120.0 . .
C98 C93 H93A 120.0 . .
K2 C93 H93A 80.9 . .
C93 C94 C95 119.2(6) . .
C93 C94 H94A 120.4 . .
C95 C94 H94A 120.4 . .
C96 C95 C94 118.8(6) . .
C96 C95 H95A 120.6 . .
C94 C95 H95A 120.6 . .
C97 C96 C95 120.7(7) . .
C97 C96 H96A 119.6 . .
C95 C96 H96A 119.6 . .
C96 C97 C98 119.8(7) . .
C96 C97 H97A 120.1 . .
C98 C97 H97A 120.1 . .
C97 C98 C93 121.4(7) . .
C97 C98 K2 111.7(4) . .
C93 C98 K2 89.4(4) . .
C97 C98 H98A 119.3 . .
C93 C98 H98A 119.3 . .
K2 C98 H98A 68.4 . .
C106 C101 C102 120.6(8) . .
C106 C101 H101 119.7 . .
C102 C101 H101 119.7 . .
C101 C102 C103 118.6(8) . .
C101 C102 H102 120.7 . .
C103 C102 H102 120.7 . .
C104 C103 C102 119.8(8) . .
C104 C103 H103 120.1 . .
C102 C103 H103 120.1 . .
C105 C104 C103 120.8(8) . .
C105 C104 H104 119.6 . .
C103 C104 H104 119.6 . .
C104 C105 C106 119.1(9) . .
C104 C105 H105 120.4 . .
C106 C105 H105 120.4 . .
C101 C106 C105 121.0(10) . .
C101 C106 H106 119.5 . .
C105 C106 H106 119.5 . .
C202 C201 C206 119.1(7) . .
C202 C201 H201 120.5 . .
C206 C201 H201 120.5 . .
C203 C202 C201 121.7(7) . .
C203 C202 H202 119.2 . .
C201 C202 H202 119.2 . .
C204 C203 C202 119.2(7) . .
C204 C203 H203 120.4 . .
C202 C203 H203 120.4 . .
C203 C204 C205 121.5(7) . .
C203 C204 H204 119.2 . .
C205 C204 H204 119.2 . .
C204 C205 C206 119.0(7) . .
C204 C205 H205 120.5 . .
C206 C205 H205 120.5 . .
C201 C206 C205 119.5(7) . .
C201 C206 H206 120.3 . .
C205 C206 H206 120.3 . .
C302 C301 C306 120.6(6) . .
C302 C301 H301 119.7 . .
C306 C301 H301 119.7 . .
C303 C302 C301 120.0(6) . .
C303 C302 H302 120.0 . .
C301 C302 H302 120.0 . .
C302 C303 C304 120.6(6) . .
C302 C303 H303 119.7 . .
C304 C303 H303 119.7 . .
C305 C304 C303 119.8(6) . .
C305 C304 H304 120.1 . .
C303 C304 H304 120.1 . .
C304 C305 C306 120.2(6) . .
C304 C305 H305 119.9 . .
C306 C305 H305 119.9 . .
C305 C306 C301 118.8(6) . .
C305 C306 H306 120.6 . .
C301 C306 H306 120.6 . .
C402 C401 C406 120.6(6) . .
C402 C401 H401 119.7 . .
C406 C401 H401 119.7 . .
C401 C402 C403 119.2(7) . .
C401 C402 H402 120.4 . .
C403 C402 H402 120.4 . .
C404 C403 C402 120.2(7) . .
C404 C403 H403 119.9 . .
C402 C403 H403 119.9 . .
C403 C404 C405 120.7(6) . .
C403 C404 H404 119.6 . .
C405 C404 H404 119.6 . .
C404 C405 C406 119.9(7) . .
C404 C405 H405 120.0 . .
C406 C405 H405 120.0 . .
C405 C406 C401 119.2(7) . .
C405 C406 H406 120.4 . .
C401 C406 H406 120.4 . .
C502 C501 C506 120.0 . .
C502 C501 H501 120.0 . .
C506 C501 H501 120.0 . .
C503 C502 C501 120.0 . .
C503 C502 H502 120.0 . .
C501 C502 H502 120.0 . .
C502 C503 C504 120.0 . .
C502 C503 H503 120.0 . .
C504 C503 H503 120.0 . .
C505 C504 C503 120.0 . .
C505 C504 H504 120.0 . .
C503 C504 H504 120.0 . .
C506 C505 C504 120.0 . .
C506 C505 H505 120.0 . .
C504 C505 H505 120.0 . .
C505 C506 C501 120.0 . .
C505 C506 H506 120.0 . .
C501 C506 H506 120.0 . .
C602 C601 C606 120.0 . .
C602 C601 H601 120.0 . .
C606 C601 H601 120.0 . .
C603 C602 C601 120.0 . .
C603 C602 H602 120.0 . .
C601 C602 H602 120.0 . .
C602 C603 C604 120.0 . .
C602 C603 H603 120.0 . .
C604 C603 H603 120.0 . .
C605 C604 C603 120.0 . .
C605 C604 H604 120.0 . .
C603 C604 H604 120.0 . .
C606 C605 C604 120.0 . .
C606 C605 H605 120.0 . .
C604 C605 H605 120.0 . .
C605 C606 C601 120.0 . .
C605 C606 H606 120.0 . .
C601 C606 H606 120.0 . .
C702 C701 C706 120.0 . .
C702 C701 H701 120.0 . .
C706 C701 H701 120.0 . .
C703 C702 C701 120.0 . .
C703 C702 H702 120.0 . .
C701 C702 H702 120.0 . .
C704 C703 C702 120.0 . .
C704 C703 H703 120.0 . .
C702 C703 H703 120.0 . .
C703 C704 C705 120.0 . .
C703 C704 H704 120.0 . .
C705 C704 H704 120.0 . .
C704 C705 C706 120.0 . .
C704 C705 H705 120.0 . .
C706 C705 H705 120.0 . .
C705 C706 C701 120.0 . .
C705 C706 H706 120.0 . .
C701 C706 H706 120.0 . .
C802 C801 C803 121.0(15) . 2_656
C802 C801 H801 119.5 . .
C803 C801 H801 119.5 2_656 .
C801 C802 C803 117.9(14) . .
C801 C802 H802 121.1 . .
C803 C802 H802 121.1 . .
C801 C803 C802 121.0(14) 2_656 .
C801 C803 H803 119.5 2_656 .
C802 C803 H803 119.5 . .
C902 C901 C903 118.5(6) . 2_677
C902 C901 H901 120.8 . .
C903 C901 H901 120.8 2_677 .
C901 C902 C903 120.4(6) . .
C901 C902 H902 119.8 . .
C903 C902 H902 119.8 . .
C901 C903 C902 121.1(6) 2_677 .
C901 C903 H903 119.4 2_677 .
C902 C903 H903 119.4 . .

loop_
_geom_bond_atom_site_label_1
_geom_bond_atom_site_label_2
_geom_bond_distance
_geom_bond_site_symmetry_2
U1 O2 2.173(3) .
U1 O3 2.176(3) .
U1 O1 2.187(3) .
U1 O4 2.360(3) .
U1 O5 2.421(3) .
U1 N1 2.630(4) .
U1 N3 2.810(4) .
U1 C46 2.822(5) .
U1 N2 2.896(4) .
U2 O9 2.141(3) .
U2 O8 2.172(3) .
U2 O7 2.248(3) .
U2 O11 2.398(3) .
U2 O10 2.410(3) .
U2 N4 2.703(4) .
U2 N5 2.745(4) .
U2 N6 2.767(4) .
U2 C92 2.830(5) .
K1 O4 2.715(3) .
K1 O6 2.716(4) .
K1 O12 2.751(3) .
K1 O10 2.766(3) .
K1 C46 3.107(5) .
K1 C92 3.127(5) .
K1 K2 3.8774(15) .
K2 O6 2.516(3) .
K2 O12 2.579(3) .
K2 O11 2.639(4) 2_566
K2 O12 2.813(3) 2_566
K2 C92 3.091(5) 2_566
K2 C98 3.178(6) .
K2 C93 3.449(6) .
K2 K2 3.906(2) 2_566
O1 C9 1.329(5) .
O2 C22 1.339(5) .
O3 C35 1.346(5) .
O4 C46 1.328(6) .
O5 C46 1.283(6) .
O6 C46 1.255(6) .
O7 C55 1.339(6) .
O8 C68 1.338(6) .
O9 C81 1.341(6) .
O10 C92 1.294(6) .
O11 C92 1.311(6) .
O11 K2 2.639(4) 2_566
O12 C92 1.258(6) .
O12 K2 2.813(3) 2_566
N1 C1 1.487(6) .
N1 C6 1.491(6) .
N1 C7 1.500(6) .
N2 C3 1.470(6) .
N2 C2 1.471(6) .
N2 C20 1.490(6) .
N3 C4 1.480(5) .
N3 C5 1.486(6) .
N3 C33 1.496(6) .
N4 C47 1.484(6) .
N4 C53 1.494(6) .
N4 C52 1.498(6) .
N5 C66 1.483(6) .
N5 C49 1.490(6) .
N5 C48 1.490(6) .
N6 C51 1.483(6) .
N6 C50 1.498(6) .
N6 C79 1.502(6) .
C1 C2 1.521(6) .
C1 H1A 0.9900 .
C1 H1B 0.9900 .
C2 H2A 0.9900 .
C2 H2B 0.9900 .
C3 C4 1.513(6) .
C3 H3A 0.9900 .
C3 H3B 0.9900 .
C4 H4A 0.9900 .
C4 H4B 0.9900 .
C5 C6 1.529(6) .
C5 H5A 0.9900 .
C5 H5B 0.9900 .
C6 H6A 0.9900 .
C6 H6B 0.9900 .
C7 C8 1.508(6) .
C7 H7A 0.9900 .
C7 H7B 0.9900 .
C8 C13 1.392(7) .
C8 C9 1.412(6) .
C9 C10 1.405(7) .
C10 C11 1.384(7) .
C10 C14 1.517(7) .
C11 C12 1.395(7) .
C11 H11A 0.9500 .
C12 C13 1.376(7) .
C12 C19 1.517(7) .
C13 H13A 0.9500 .
C14 C15 1.537(7) .
C14 H14A 0.9900 .
C14 H14B 0.9900 .
C15 C17 1.527(7) .
C15 C18 1.528(7) .
C15 C16 1.533(7) .
C16 H16A 0.9800 .
C16 H16B 0.9800 .
C16 H16C 0.9800 .
C17 H17A 0.9800 .
C17 H17B 0.9800 .
C17 H17C 0.9800 .
C18 H18A 0.9800 .
C18 H18B 0.9800 .
C18 H18C 0.9800 .
C19 H19A 0.9800 .
C19 H19B 0.9800 .
C19 H19C 0.9800 .
C20 C21 1.507(7) .
C20 H20A 0.9900 .
C20 H20B 0.9900 .
C21 C26 1.393(6) .
C21 C22 1.399(6) .
C22 C23 1.404(7) .
C23 C24 1.391(6) .
C23 C27 1.508(6) .
C24 C25 1.391(7) .
C24 H24A 0.9500 .
C25 C26 1.376(7) .
C25 C32 1.519(6) .
C26 H26A 0.9500 .
C27 C28 1.556(7) .
C27 H27A 0.9900 .
C27 H27B 0.9900 .
C28 C30 1.521(7) .
C28 C29 1.531(7) .
C28 C31 1.543(7) .
C29 H29A 0.9800 .
C29 H29B 0.9800 .
C29 H29C 0.9800 .
C30 H30A 0.9800 .
C30 H30B 0.9800 .
C30 H30C 0.9800 .
C31 H31A 0.9800 .
C31 H31B 0.9800 .
C31 H31C 0.9800 .
C32 H32A 0.9800 .
C32 H32B 0.9800 .
C32 H32C 0.9800 .
C33 C34 1.498(6) .
C33 H33A 0.9900 .
C33 H33B 0.9900 .
C34 C39 1.375(6) .
C34 C35 1.404(7) .
C35 C36 1.400(6) .
C36 C37 1.390(7) .
C36 C40 1.514(7) .
C37 C38 1.387(7) .
C37 H37A 0.9500 .
C38 C39 1.386(7) .
C38 C45 1.511(7) .
C39 H39A 0.9500 .
C40 C41 1.543(7) .
C40 H40A 0.9900 .
C40 H40B 0.9900 .
C41 C42 1.520(7) .
C41 C44 1.523(7) .
C41 C43 1.531(7) .
C42 H42A 0.9800 .
C42 H42B 0.9800 .
C42 H42C 0.9800 .
C43 H43A 0.9800 .
C43 H43B 0.9800 .
C43 H43C 0.9800 .
C44 H44A 0.9800 .
C44 H44B 0.9800 .
C44 H44C 0.9800 .
C45 H45A 0.9800 .
C45 H45B 0.9800 .
C45 H45C 0.9800 .
C47 C48 1.517(7) .
C47 H47A 0.9900 .
C47 H47B 0.9900 .
C48 H48A 0.9900 .
C48 H48B 0.9900 .
C49 C50 1.499(7) .
C49 H49A 0.9900 .
C49 H49B 0.9900 .
C50 H50A 0.9900 .
C50 H50B 0.9900 .
C51 C52 1.514(7) .
C51 H51A 0.9900 .
C51 H51B 0.9900 .
C52 H52A 0.9900 .
C52 H52B 0.9900 .
C53 C54 1.507(7) .
C53 H53A 0.9900 .
C53 H53B 0.9900 .
C54 C59 1.383(7) .
C54 C55 1.395(7) .
C55 C56 1.412(7) .
C56 C57 1.390(7) .
C56 C60 1.509(7) .
C57 C58 1.383(7) .
C57 H57A 0.9500 .
C58 C59 1.381(7) .
C58 C65 1.508(7) .
C59 H59A 0.9500 .
C60 C61 1.547(7) .
C60 H60A 0.9900 .
C60 H60B 0.9900 .
C61 C64 1.526(7) .
C61 C63 1.537(7) .
C61 C62 1.537(7) .
C62 H62A 0.9800 .
C62 H62B 0.9800 .
C62 H62C 0.9800 .
C63 H63A 0.9800 .
C63 H63B 0.9800 .
C63 H63C 0.9800 .
C64 H64A 0.9800 .
C64 H64B 0.9800 .
C64 H64C 0.9800 .
C65 H65A 0.9800 .
C65 H65B 0.9800 .
C65 H65C 0.9800 .
C66 C67 1.515(7) .
C66 H66A 0.9900 .
C66 H66B 0.9900 .
C67 C72 1.371(7) .
C67 C68 1.414(7) .
C68 C69 1.401(7) .
C69 C70 1.376(7) .
C69 C73 1.518(7) .
C70 C71 1.412(7) .
C70 H70A 0.9500 .
C71 C72 1.371(7) .
C71 C78 1.500(7) .
C72 H72A 0.9500 .
C73 C74 1.540(7) .
C73 H73A 0.9900 .
C73 H73B 0.9900 .
C74 C77 1.530(7) .
C74 C76 1.538(8) .
C74 C75 1.540(7) .
C75 H75A 0.9800 .
C75 H75B 0.9800 .
C75 H75C 0.9800 .
C76 H76A 0.9800 .
C76 H76B 0.9800 .
C76 H76C 0.9800 .
C77 H77A 0.9800 .
C77 H77B 0.9800 .
C77 H77C 0.9800 .
C78 H78A 0.9800 .
C78 H78B 0.9800 .
C78 H78C 0.9800 .
C79 C80 1.509(7) .
C79 H79A 0.9900 .
C79 H79B 0.9900 .
C80 C85 1.382(7) .
C80 C81 1.402(7) .
C81 C82 1.394(7) .
C82 C83 1.389(7) .
C82 C86 1.518(7) .
C83 C84 1.403(7) .
C83 H83A 0.9500 .
C84 C85 1.383(7) .
C84 C91 1.503(7) .
C85 H85A 0.9500 .
C86 C87 1.545(7) .
C86 H86A 0.9900 .
C86 H86B 0.9900 .
C87 C88 1.523(7) .
C87 C89 1.526(8) .
C87 C90 1.530(7) .
C88 H88A 0.9800 .
C88 H88B 0.9800 .
C88 H88C 0.9800 .
C89 H89A 0.9800 .
C89 H89B 0.9800 .
C89 H89C 0.9800 .
C90 H90A 0.9800 .
C90 H90B 0.9800 .
C90 H90C 0.9800 .
C91 H91A 0.9800 .
C91 H91B 0.9800 .
C91 H91C 0.9800 .
C92 K2 3.091(5) 2_566
C93 C94 1.366(9) .
C93 C98 1.370(8) .
C93 H93A 0.9500 .
C94 C95 1.401(10) .
C94 H94A 0.9500 .
C95 C96 1.395(10) .
C95 H95A 0.9500 .
C96 C97 1.351(9) .
C96 H96A 0.9500 .
C97 C98 1.355(9) .
C97 H97A 0.9500 .
C98 H98A 0.9500 .
C101 C106 1.345(12) .
C101 C102 1.379(11) .
C101 H101 0.9500 .
C102 C103 1.395(10) .
C102 H102 0.9500 .
C103 C104 1.368(10) .
C103 H103 0.9500 .
C104 C105 1.358(11) .
C104 H104 0.9500 .
C105 C106 1.381(11) .
C105 H105 0.9500 .
C106 H106 0.9500 .
C201 C202 1.366(9) .
C201 C206 1.385(9) .
C201 H201 0.9500 .
C202 C203 1.360(8) .
C202 H202 0.9500 .
C203 C204 1.355(8) .
C203 H203 0.9500 .
C204 C205 1.370(9) .
C204 H204 0.9500 .
C205 C206 1.393(9) .
C205 H205 0.9500 .
C206 H206 0.9500 .
C301 C302 1.361(8) .
C301 C306 1.389(8) .
C301 H301 0.9500 .
C302 C303 1.353(8) .
C302 H302 0.9500 .
C303 C304 1.384(8) .
C303 H303 0.9500 .
C304 C305 1.361(8) .
C304 H304 0.9500 .
C305 C306 1.383(9) .
C305 H305 0.9500 .
C306 H306 0.9500 .
C401 C402 1.367(9) .
C401 C406 1.383(9) .
C401 H401 0.9500 .
C402 C403 1.380(9) .
C402 H402 0.9500 .
C403 C404 1.359(9) .
C403 H403 0.9500 .
C404 C405 1.365(9) .
C404 H404 0.9500 .
C405 C406 1.374(9) .
C405 H405 0.9500 .
C406 H406 0.9500 .
C501 C502 1.3900 .
C501 C506 1.3900 .
C501 H501 0.9500 .
C502 C503 1.3900 .
C502 H502 0.9500 .
C503 C504 1.3900 .
C503 H503 0.9500 .
C504 C505 1.3900 .
C504 H504 0.9500 .
C505 C506 1.3900 .
C505 H505 0.9500 .
C506 H506 0.9500 .
C601 C602 1.3900 .
C601 C606 1.3900 .
C601 H601 0.9500 .
C602 C603 1.3900 .
C602 H602 0.9500 .
C603 C604 1.3900 .
C603 H603 0.9500 .
C604 C605 1.3900 .
C604 H604 0.9500 .
C605 C606 1.3900 .
C605 H605 0.9500 .
C606 H606 0.9500 .
C701 C702 1.3900 .
C701 C706 1.3900 .
C701 H701 0.9500 .
C702 C703 1.3900 .
C702 H702 0.9500 .
C703 C704 1.3900 .
C703 H703 0.9500 .
C704 C705 1.3900 .
C704 H704 0.9500 .
C705 C706 1.3900 .
C705 H705 0.9500 .
C706 H706 0.9500 .
C801 C802 1.382(9) .
C801 C803 1.387(7) 2_656
C801 H801 0.9500 .
C802 C803 1.406(9) .
C802 H802 0.9500 .
C803 C801 1.387(7) 2_656
C803 H803 0.9500 .
C901 C902 1.377(7) .
C901 C903 1.387(6) 2_677
C901 H901 0.9500 .
C902 C903 1.388(7) .
C902 H902 0.9500 .
C903 C901 1.387(6) 2_677
C903 H903 0.9500 .

loop_
_geom_torsion_atom_site_label_1
_geom_torsion_atom_site_label_2
_geom_torsion_atom_site_label_3
_geom_torsion_atom_site_label_4
_geom_torsion
_geom_torsion_site_symmetry_1
_geom_torsion_site_symmetry_4
O4 K1 K2 O6 10.86(14) . .
O12 K1 K2 O6 -149.16(17) . .
O10 K1 K2 O6 -176.29(14) . .
C46 K1 K2 O6 3.93(16) . .
C92 K1 K2 O6 -164.42(16) . .
O4 K1 K2 O12 160.02(14) . .
O6 K1 K2 O12 149.16(17) . .
O10 K1 K2 O12 -27.13(13) . .
C46 K1 K2 O12 153.09(15) . .
C92 K1 K2 O12 -15.26(15) . .
O4 K1 K2 O11 69.63(13) . 2_566
O6 K1 K2 O11 58.78(16) . 2_566
O12 K1 K2 O11 -90.38(16) . 2_566
O10 K1 K2 O11 -117.51(13) . 2_566
C46 K1 K2 O11 62.71(15) . 2_566
C92 K1 K2 O11 -105.64(15) . 2_566
O4 K1 K2 O12 136.44(12) . 2_566
O6 K1 K2 O12 125.58(16) . 2_566
O12 K1 K2 O12 -23.6(2) . 2_566
O10 K1 K2 O12 -50.71(13) . 2_566
C46 K1 K2 O12 129.51(14) . 2_566
C92 K1 K2 O12 -38.84(14) . 2_566
O4 K1 K2 C92 105.71(17) . 2_566
O6 K1 K2 C92 94.9(2) . 2_566
O12 K1 K2 C92 -54.30(19) . 2_566
O10 K1 K2 C92 -81.43(17) . 2_566
C46 K1 K2 C92 98.79(19) . 2_566
C92 K1 K2 C92 -69.6(2) . 2_566
O4 K1 K2 C98 -129.32(17) . .
O6 K1 K2 C98 -140.2(2) . .
O12 K1 K2 C98 70.66(19) . .
O10 K1 K2 C98 43.53(17) . .
C46 K1 K2 C98 -136.25(18) . .
C92 K1 K2 C98 55.40(18) . .
O4 K1 K2 C93 -115.2(2) . .
O6 K1 K2 C93 -126.0(2) . .
O12 K1 K2 C93 84.8(2) . .
O10 K1 K2 C93 57.7(2) . .
C46 K1 K2 C93 -122.1(2) . .
C92 K1 K2 C93 69.5(2) . .
O4 K1 K2 K2 147.22(8) . 2_566
O6 K1 K2 K2 136.36(13) . 2_566
O12 K1 K2 K2 -12.80(11) . 2_566
O10 K1 K2 K2 -39.93(8) . 2_566
C46 K1 K2 K2 140.29(11) . 2_566
C92 K1 K2 K2 -28.06(11) . 2_566
O2 U1 O1 C9 -167.6(4) . .
O3 U1 O1 C9 47.0(6) . .
O4 U1 O1 C9 110.8(4) . .
O5 U1 O1 C9 55.6(4) . .
N1 U1 O1 C9 -35.3(4) . .
N3 U1 O1 C9 -73.7(5) . .
C46 U1 O1 C9 83.0(4) . .
N2 U1 O1 C9 -101.5(4) . .
O3 U1 O2 C22 -118.0(6) . .
O1 U1 O2 C22 76.6(6) . .
O4 U1 O2 C22 159.8(6) . .
O5 U1 O2 C22 154.7(6) . .
N1 U1 O2 C22 4.9(7) . .
N3 U1 O2 C22 -51.1(6) . .
C46 U1 O2 C22 157.8(6) . .
N2 U1 O2 C22 9.3(6) . .
O2 U1 O3 C35 119.9(6) . .
O1 U1 O3 C35 -95.6(6) . .
O4 U1 O3 C35 -159.3(6) . .
O5 U1 O3 C35 -104.1(6) . .
N1 U1 O3 C35 -20.4(6) . .
N3 U1 O3 C35 37.1(5) . .
C46 U1 O3 C35 -131.5(6) . .
N2 U1 O3 C35 44.5(6) . .
O2 U1 O4 C46 -176.0(3) . .
O3 U1 O4 C46 79.2(3) . .
O1 U1 O4 C46 -77.9(3) . .
O5 U1 O4 C46 -0.2(2) . .
N1 U1 O4 C46 -24.4(3) . .
N3 U1 O4 C46 108.8(3) . .
N2 U1 O4 C46 -129.9(3) . .
O2 U1 O4 K1 -42.5(6) . .
O3 U1 O4 K1 -147.3(6) . .
O1 U1 O4 K1 55.6(6) . .
O5 U1 O4 K1 133.3(7) . .
N1 U1 O4 K1 109.1(6) . .
N3 U1 O4 K1 -117.7(6) . .
C46 U1 O4 K1 133.5(8) . .
N2 U1 O4 K1 3.6(7) . .
O6 K1 O4 C46 -5.4(2) . .
O12 K1 O4 C46 1.8(3) . .
O10 K1 O4 C46 -55.5(7) . .
C92 K1 O4 C46 -6.4(4) . .
K2 K1 O4 C46 -14.7(3) . .
O6 K1 O4 U1 -139.0(7) . .
O12 K1 O4 U1 -131.9(6) . .
O10 K1 O4 U1 170.9(5) . .
C46 K1 O4 U1 -133.6(8) . .
C92 K1 O4 U1 -140.0(5) . .
K2 K1 O4 U1 -148.3(6) . .
O2 U1 O5 C46 6.4(3) . .
O3 U1 O5 C46 -91.2(3) . .
O1 U1 O5 C46 92.6(3) . .
O4 U1 O5 C46 0.2(3) . .
N1 U1 O5 C46 164.5(3) . .
N3 U1 O5 C46 -139.6(3) . .
N2 U1 O5 C46 128.5(3) . .
O12 K2 O6 C46 -163.8(14) . .
O11 K2 O6 C46 76.6(14) 2_566 .
O12 K2 O6 C46 116.3(14) 2_566 .
C92 K2 O6 C46 89.2(14) 2_566 .
C98 K2 O6 C46 -57.3(15) . .
C93 K2 O6 C46 -13.9(15) . .
K1 K2 O6 C46 -142.4(14) . .
K2 K2 O6 C46 164.7(13) 2_566 .
O12 K2 O6 K1 -21.37(12) . .
O11 K2 O6 K1 -140.96(11) 2_566 .
O12 K2 O6 K1 -101.29(17) 2_566 .
C92 K2 O6 K1 -128.37(14) 2_566 .
C98 K2 O6 K1 85.2(3) . .
C93 K2 O6 K1 128.6(2) . .
K2 K2 O6 K1 -52.85(14) 2_566 .
O4 K1 O6 C46 5.7(3) . .
O12 K1 O6 C46 -168.5(3) . .
O10 K1 O6 C46 175.6(3) . .
C92 K1 O6 C46 -174.8(3) . .
K2 K1 O6 C46 171.2(4) . .
O4 K1 O6 K2 -165.49(18) . .
O12 K1 O6 K2 20.34(11) . .
O10 K1 O6 K2 4.44(17) . .
C46 K1 O6 K2 -171.2(4) . .
C92 K1 O6 K2 13.99(15) . .
O9 U2 O7 C55 159.6(4) . .
O8 U2 O7 C55 -38.9(4) . .
O11 U2 O7 C55 -131.3(4) . .
O10 U2 O7 C55 -119.9(4) . .
N4 U2 O7 C55 53.1(4) . .
N5 U2 O7 C55 18.4(4) . .
N6 U2 O7 C55 101.5(4) . .
C92 U2 O7 C55 -125.2(4) . .
O9 U2 O8 C68 -159.3(6) . .
O7 U2 O8 C68 145.3(7) . .
O11 U2 O8 C68 -64.7(7) . .
O10 U2 O8 C68 -117.7(7) . .
N4 U2 O8 C68 70.0(7) . .
N5 U2 O8 C68 6.4(7) . .
N6 U2 O8 C68 13.9(8) . .
C92 U2 O8 C68 -91.6(7) . .
O8 U2 O9 C81 168.5(7) . .
O7 U2 O9 C81 -135.4(8) . .
O11 U2 O9 C81 72.4(8) . .
O10 U2 O9 C81 126.9(8) . .
N4 U2 O9 C81 -62.8(8) . .
N5 U2 O9 C81 6.6(8) . .
N6 U2 O9 C81 -6.2(7) . .
C92 U2 O9 C81 99.6(8) . .
O9 U2 O10 C92 -89.7(3) . .
O8 U2 O10 C92 105.1(3) . .
O7 U2 O10 C92 -170.1(3) . .
O11 U2 O10 C92 2.9(3) . .
N4 U2 O10 C92 150.9(6) . .
N5 U2 O10 C92 43.5(3) . .
N6 U2 O10 C92 -33.5(3) . .
O4 K1 O10 C92 67.2(6) . .
O6 K1 O10 C92 23.2(3) . .
O12 K1 O10 C92 2.1(3) . .
C46 K1 O10 C92 26.5(4) . .
K2 K1 O10 C92 26.1(3) . .
O9 U2 O11 C92 78.7(3) . .
O8 U2 O11 C92 -78.8(3) . .
O7 U2 O11 C92 11.1(4) . .
O10 U2 O11 C92 -2.9(3) . .
N4 U2 O11 C92 -174.8(3) . .
N5 U2 O11 C92 -146.2(3) . .
N6 U2 O11 C92 147.5(3) . .
O9 U2 O11 K2 -142.0(6) . 2_566
O8 U2 O11 K2 60.4(6) . 2_566
O7 U2 O11 K2 150.3(5) . 2_566
O10 U2 O11 K2 136.4(6) . 2_566
N4 U2 O11 K2 -35.6(6) . 2_566
N5 U2 O11 K2 -7.0(5) . 2_566
N6 U2 O11 K2 -73.3(5) . 2_566
C92 U2 O11 K2 139.3(7) . 2_566
O6 K2 O12 C92 124.4(5) . .
O11 K2 O12 C92 -132.0(5) 2_566 .
O12 K2 O12 C92 -94.5(5) 2_566 .
C92 K2 O12 C92 -109.1(5) 2_566 .
C98 K2 O12 C92 -24.6(5) . .
C93 K2 O12 C92 -35.7(6) . .
K1 K2 O12 C92 103.4(5) . .
K2 K2 O12 C92 -94.5(5) 2_566 .
O6 K2 O12 K1 21.02(12) . .
O11 K2 O12 K1 124.58(11) 2_566 .
O12 K2 O12 K1 162.07(15) 2_566 .
C92 K2 O12 K1 147.51(12) 2_566 .
C98 K2 O12 K1 -128.03(15) . .
C93 K2 O12 K1 -139.05(15) . .
K2 K2 O12 K1 162.07(15) 2_566 .
O6 K2 O12 K2 -141.05(12) . 2_566
O11 K2 O12 K2 -37.49(14) 2_566 2_566
O12 K2 O12 K2 0.000(1) 2_566 2_566
C92 K2 O12 K2 -14.56(13) 2_566 2_566
C98 K2 O12 K2 69.91(15) . 2_566
C93 K2 O12 K2 58.89(18) . 2_566
K1 K2 O12 K2 -162.07(15) . 2_566
O4 K1 O12 C92 -169.7(3) . .
O6 K1 O12 C92 -164.3(3) . .
O10 K1 O12 C92 -2.1(3) . .
C46 K1 O12 C92 -169.0(3) . .
K2 K1 O12 C92 -144.5(3) . .
O4 K1 O12 K2 -25.23(17) . .
O6 K1 O12 K2 -19.76(11) . .
O10 K1 O12 K2 142.39(17) . .
C46 K1 O12 K2 -24.46(13) . .
C92 K1 O12 K2 144.5(3) . .
O4 K1 O12 K2 83.2(4) . 2_566
O6 K1 O12 K2 88.7(4) . 2_566
O10 K1 O12 K2 -109.1(4) . 2_566
C46 K1 O12 K2 84.0(4) . 2_566
C92 K1 O12 K2 -107.0(5) . 2_566
K2 K1 O12 K2 108.5(4) . 2_566
O2 U1 N1 C1 17.5(4) . .
O3 U1 N1 C1 140.5(3) . .
O1 U1 N1 C1 -65.6(3) . .
O4 U1 N1 C1 -122.9(3) . .
O5 U1 N1 C1 -142.5(3) . .
N3 U1 N1 C1 82.0(3) . .
C46 U1 N1 C1 -135.0(3) . .
N2 U1 N1 C1 12.7(3) . .
O2 U1 N1 C6 -106.4(3) . .
O3 U1 N1 C6 16.7(3) . .
O1 U1 N1 C6 170.6(3) . .
O4 U1 N1 C6 113.3(3) . .
O5 U1 N1 C6 93.6(2) . .
N3 U1 N1 C6 -41.8(2) . .
C46 U1 N1 C6 101.2(3) . .
N2 U1 N1 C6 -111.1(3) . .
O2 U1 N1 C7 140.8(2) . .
O3 U1 N1 C7 -96.2(3) . .
O1 U1 N1 C7 57.7(2) . .
O4 U1 N1 C7 0.4(3) . .
O5 U1 N1 C7 -19.3(3) . .
N3 U1 N1 C7 -154.7(3) . .
C46 U1 N1 C7 -11.7(3) . .
N2 U1 N1 C7 136.0(3) . .
O2 U1 N2 C3 -88.8(3) . .
O3 U1 N2 C3 2.9(4) . .
O1 U1 N2 C3 165.9(3) . .
O4 U1 N2 C3 -138.3(3) . .
O5 U1 N2 C3 129.0(3) . .
N1 U1 N2 C3 87.4(3) . .
N3 U1 N2 C3 10.8(3) . .
C46 U1 N2 C3 175.0(3) . .
O2 U1 N2 C2 149.4(3) . .
O3 U1 N2 C2 -118.9(3) . .
O1 U1 N2 C2 44.1(3) . .
O4 U1 N2 C2 99.9(3) . .
O5 U1 N2 C2 7.2(4) . .
N1 U1 N2 C2 -34.4(3) . .
N3 U1 N2 C2 -111.1(3) . .
C46 U1 N2 C2 53.2(4) . .
O2 U1 N2 C20 34.5(3) . .
O3 U1 N2 C20 126.2(3) . .
O1 U1 N2 C20 -70.8(3) . .
O4 U1 N2 C20 -15.0(4) . .
O5 U1 N2 C20 -107.7(3) . .
N1 U1 N2 C20 -149.3(3) . .
N3 U1 N2 C20 134.0(3) . .
C46 U1 N2 C20 -61.7(4) . .
O2 U1 N3 C4 34.6(3) . .
O3 U1 N3 C4 140.1(3) . .
O1 U1 N3 C4 -63.6(3) . .
O4 U1 N3 C4 108.0(3) . .
O5 U1 N3 C4 -167.8(3) . .
N1 U1 N3 C4 -103.5(3) . .
C46 U1 N3 C4 160.5(3) . .
N2 U1 N3 C4 -33.4(3) . .
O2 U1 N3 C5 157.2(3) . .
O3 U1 N3 C5 -97.3(3) . .
O1 U1 N3 C5 59.1(3) . .
O4 U1 N3 C5 -129.3(3) . .
O5 U1 N3 C5 -45.2(3) . .
N1 U1 N3 C5 19.2(3) . .
C46 U1 N3 C5 -76.9(4) . .
N2 U1 N3 C5 89.3(3) . .
O2 U1 N3 C33 -80.6(3) . .
O3 U1 N3 C33 24.9(3) . .
O1 U1 N3 C33 -178.7(3) . .
O4 U1 N3 C33 -7.1(4) . .
O5 U1 N3 C33 77.0(3) . .
N1 U1 N3 C33 141.4(3) . .
C46 U1 N3 C33 45.3(4) . .
N2 U1 N3 C33 -148.6(3) . .
O9 U2 N4 C47 167.6(3) . .
O8 U2 N4 C47 -29.8(3) . .
O7 U2 N4 C47 -115.2(3) . .
O11 U2 N4 C47 67.8(3) . .
O10 U2 N4 C47 -75.0(7) . .
N5 U2 N4 C47 37.5(3) . .
N6 U2 N4 C47 109.0(3) . .
C92 U2 N4 C47 60.3(5) . .
O9 U2 N4 C53 -76.2(3) . .
O8 U2 N4 C53 86.4(3) . .
O7 U2 N4 C53 1.0(3) . .
O11 U2 N4 C53 -175.9(3) . .
O10 U2 N4 C53 41.3(8) . .
N5 U2 N4 C53 153.7(3) . .
N6 U2 N4 C53 -134.8(3) . .
C92 U2 N4 C53 176.5(4) . .
O9 U2 N4 C52 45.7(3) . .
O8 U2 N4 C52 -151.7(3) . .
O7 U2 N4 C52 122.9(3) . .
O11 U2 N4 C52 -54.0(4) . .
O10 U2 N4 C52 163.2(5) . .
N5 U2 N4 C52 -84.4(3) . .
N6 U2 N4 C52 -12.9(3) . .
C92 U2 N4 C52 -61.6(6) . .
O9 U2 N5 C66 133.2(3) . .
O8 U2 N5 C66 -39.5(3) . .
O7 U2 N5 C66 -102.9(3) . .
O11 U2 N5 C66 61.9(3) . .
O10 U2 N5 C66 28.5(3) . .
N4 U2 N5 C66 -140.1(3) . .
N6 U2 N5 C66 146.5(3) . .
C92 U2 N5 C66 46.9(3) . .
O9 U2 N5 C49 20.3(4) . .
O8 U2 N5 C49 -152.5(3) . .
O7 U2 N5 C49 144.2(3) . .
O11 U2 N5 C49 -51.0(3) . .
O10 U2 N5 C49 -84.4(3) . .
N4 U2 N5 C49 107.0(3) . .
N6 U2 N5 C49 33.5(3) . .
C92 U2 N5 C49 -66.0(3) . .
O9 U2 N5 C48 -102.6(3) . .
O8 U2 N5 C48 84.7(3) . .
O7 U2 N5 C48 21.3(4) . .
O11 U2 N5 C48 -173.9(3) . .
O10 U2 N5 C48 152.7(3) . .
N4 U2 N5 C48 -15.9(3) . .
N6 U2 N5 C48 -89.4(3) . .
C92 U2 N5 C48 171.1(3) . .
O9 U2 N6 C51 -80.0(3) . .
O8 U2 N6 C51 102.8(3) . .
O7 U2 N6 C51 -15.5(3) . .
O11 U2 N6 C51 -171.6(3) . .
O10 U2 N6 C51 -142.1(3) . .
N4 U2 N6 C51 37.0(3) . .
N5 U2 N6 C51 110.5(3) . .
C92 U2 N6 C51 -156.9(3) . .
O9 U2 N6 C50 159.1(3) . .
O8 U2 N6 C50 -18.1(4) . .
O7 U2 N6 C50 -136.4(3) . .
O11 U2 N6 C50 67.5(3) . .
O10 U2 N6 C50 97.1(3) . .
N4 U2 N6 C50 -83.8(3) . .
N5 U2 N6 C50 -10.3(3) . .
C92 U2 N6 C50 82.2(3) . .
O9 U2 N6 C79 38.0(3) . .
O8 U2 N6 C79 -139.3(3) . .
O7 U2 N6 C79 102.4(3) . .
O11 U2 N6 C79 -53.7(3) . .
O10 U2 N6 C79 -24.1(4) . .
N4 U2 N6 C79 155.0(3) . .
N5 U2 N6 C79 -131.5(3) . .
C92 U2 N6 C79 -39.0(3) . .
C6 N1 C1 C2 129.2(4) . .
C7 N1 C1 C2 -109.4(4) . .
U1 N1 C1 C2 10.6(5) . .
C3 N2 C2 C1 -70.5(5) . .
C20 N2 C2 C1 168.8(4) . .
U1 N2 C2 C1 55.4(4) . .
N1 C1 C2 N2 -47.3(5) . .
C2 N2 C3 C4 133.0(4) . .
C20 N2 C3 C4 -107.6(4) . .
U1 N2 C3 C4 13.4(5) . .
C5 N3 C4 C3 -60.6(5) . .
C33 N3 C4 C3 179.6(4) . .
U1 N3 C4 C3 59.6(4) . .
N2 C3 C4 N3 -50.2(5) . .
C4 N3 C5 C6 127.7(4) . .
C33 N3 C5 C6 -115.7(4) . .
U1 N3 C5 C6 7.8(4) . .
C1 N1 C6 C5 -61.4(5) . .
C7 N1 C6 C5 177.0(4) . .
U1 N1 C6 C5 69.4(4) . .
N3 C5 C6 N1 -54.5(5) . .
C1 N1 C7 C8 53.9(5) . .
C6 N1 C7 C8 176.5(4) . .
U1 N1 C7 C8 -77.3(4) . .
N1 C7 C8 C13 -134.2(4) . .
N1 C7 C8 C9 46.5(6) . .
U1 O1 C9 C10 -172.2(3) . .
U1 O1 C9 C8 11.5(7) . .
C13 C8 C9 O1 179.1(4) . .
C7 C8 C9 O1 -1.7(7) . .
C13 C8 C9 C10 2.7(7) . .
C7 C8 C9 C10 -178.0(4) . .
O1 C9 C10 C11 -177.8(4) . .
C8 C9 C10 C11 -1.5(7) . .
O1 C9 C10 C14 -0.8(6) . .
C8 C9 C10 C14 175.5(4) . .
C9 C10 C11 C12 -1.1(7) . .
C14 C10 C11 C12 -178.2(4) . .
C10 C11 C12 C13 2.5(7) . .
C10 C11 C12 C19 -179.7(5) . .
C11 C12 C13 C8 -1.1(7) . .
C19 C12 C13 C8 -179.0(5) . .
C9 C8 C13 C12 -1.4(7) . .
C7 C8 C13 C12 179.3(4) . .
C11 C10 C14 C15 -86.1(6) . .
C9 C10 C14 C15 96.9(5) . .
C10 C14 C15 C17 -171.6(5) . .
C10 C14 C15 C18 70.1(6) . .
C10 C14 C15 C16 -52.6(6) . .
C3 N2 C20 C21 55.9(5) . .
C2 N2 C20 C21 176.1(4) . .
U1 N2 C20 C21 -71.0(4) . .
N2 C20 C21 C26 -121.5(5) . .
N2 C20 C21 C22 63.2(6) . .
U1 O2 C22 C21 -24.3(9) . .
U1 O2 C22 C23 155.4(5) . .
C26 C21 C22 O2 174.4(4) . .
C20 C21 C22 O2 -10.2(7) . .
C26 C21 C22 C23 -5.3(7) . .
C20 C21 C22 C23 170.1(4) . .
O2 C22 C23 C24 -174.9(4) . .
C21 C22 C23 C24 4.8(7) . .
O2 C22 C23 C27 4.4(7) . .
C21 C22 C23 C27 -176.0(4) . .
C22 C23 C24 C25 -0.5(8) . .
C27 C23 C24 C25 -179.7(5) . .
C23 C24 C25 C26 -3.3(8) . .
C23 C24 C25 C32 175.8(5) . .
C24 C25 C26 C21 2.9(7) . .
C32 C25 C26 C21 -176.3(5) . .
C22 C21 C26 C25 1.3(7) . .
C20 C21 C26 C25 -173.9(4) . .
C24 C23 C27 C28 -94.5(6) . .
C22 C23 C27 C28 86.3(6) . .
C23 C27 C28 C30 -165.5(4) . .
C23 C27 C28 C29 -46.2(6) . .
C23 C27 C28 C31 75.1(6) . .
C4 N3 C33 C34 176.9(4) . .
C5 N3 C33 C34 55.4(5) . .
U1 N3 C33 C34 -65.9(4) . .
N3 C33 C34 C39 -123.0(5) . .
N3 C33 C34 C35 58.8(6) . .
U1 O3 C35 C36 124.8(5) . .
U1 O3 C35 C34 -54.7(8) . .
C39 C34 C35 O3 178.1(4) . .
C33 C34 C35 O3 -3.6(7) . .
C39 C34 C35 C36 -1.3(7) . .
C33 C34 C35 C36 176.9(4) . .
O3 C35 C36 C37 -178.5(4) . .
C34 C35 C36 C37 1.0(7) . .
O3 C35 C36 C40 0.8(7) . .
C34 C35 C36 C40 -179.8(4) . .
C35 C36 C37 C38 0.0(8) . .
C40 C36 C37 C38 -179.2(5) . .
C36 C37 C38 C39 -0.7(8) . .
C36 C37 C38 C45 179.1(5) . .
C35 C34 C39 C38 0.7(8) . .
C33 C34 C39 C38 -177.5(5) . .
C37 C38 C39 C34 0.3(8) . .
C45 C38 C39 C34 -179.4(5) . .
C37 C36 C40 C41 -91.0(6) . .
C35 C36 C40 C41 89.7(6) . .
C36 C40 C41 C42 65.3(6) . .
C36 C40 C41 C44 -56.6(6) . .
C36 C40 C41 C43 -176.5(4) . .
K2 O6 C46 O5 -48.3(16) . .
K1 O6 C46 O5 169.3(4) . .
K2 O6 C46 O4 132.2(12) . .
K1 O6 C46 O4 -10.2(5) . .
K2 O6 C46 K1 142.4(14) . .
U1 O5 C46 O6 -179.8(4) . .
U1 O5 C46 O4 -0.3(4) . .
U1 O5 C46 K1 -64.0(19) . .
U1 O4 C46 O6 179.8(4) . .
K1 O4 C46 O6 10.2(5) . .
U1 O4 C46 O5 0.3(4) . .
K1 O4 C46 O5 -169.3(4) . .
K1 O4 C46 U1 -169.67(18) . .
U1 O4 C46 K1 169.67(18) . .
O2 U1 C46 O5 -175.4(3) . .
O3 U1 C46 O5 83.5(3) . .
O1 U1 C46 O5 -81.6(3) . .
O4 U1 C46 O5 -179.6(4) . .
N1 U1 C46 O5 -16.8(3) . .
N3 U1 C46 O5 64.3(4) . .
N2 U1 C46 O5 -90.3(3) . .
O2 U1 C46 O4 4.2(3) . .
O3 U1 C46 O4 -96.9(3) . .
O1 U1 C46 O4 98.1(3) . .
O5 U1 C46 O4 179.6(4) . .
N1 U1 C46 O4 162.9(2) . .
N3 U1 C46 O4 -116.0(3) . .
N2 U1 C46 O4 89.3(4) . .
O2 U1 C46 K1 -5.8(2) . .
O3 U1 C46 K1 -106.91(18) . .
O1 U1 C46 K1 88.05(17) . .
O4 U1 C46 K1 -10.03(17) . .
O5 U1 C46 K1 169.6(4) . .
N1 U1 C46 K1 152.84(14) . .
N3 U1 C46 K1 -126.1(2) . .
N2 U1 C46 K1 79.3(3) . .
O4 K1 C46 O6 -169.9(5) . .
O12 K1 C46 O6 11.5(3) . .
O10 K1 C46 O6 -6.7(4) . .
C92 K1 C46 O6 6.2(3) . .
K2 K1 C46 O6 -6.3(3) . .
O4 K1 C46 O5 68.5(18) . .
O6 K1 C46 O5 -122(2) . .
O12 K1 C46 O5 -110.0(19) . .
O10 K1 C46 O5 -128.3(18) . .
C92 K1 C46 O5 -115.4(19) . .
K2 K1 C46 O5 -127.9(19) . .
O6 K1 C46 O4 169.9(5) . .
O12 K1 C46 O4 -178.6(2) . .
O10 K1 C46 O4 163.2(2) . .
C92 K1 C46 O4 176.1(2) . .
K2 K1 C46 O4 163.6(3) . .
O4 K1 C46 U1 9.57(17) . .
O6 K1 C46 U1 179.5(4) . .
O12 K1 C46 U1 -168.98(15) . .
O10 K1 C46 U1 172.75(15) . .
C92 K1 C46 U1 -174.32(14) . .
K2 K1 C46 U1 173.16(19) . .
C53 N4 C47 C48 -180.0(4) . .
C52 N4 C47 C48 61.8(5) . .
U2 N4 C47 C48 -61.8(4) . .
C66 N5 C48 C47 114.6(5) . .
C49 N5 C48 C47 -128.9(4) . .
U2 N5 C48 C47 -8.6(5) . .
N4 C47 C48 N5 49.8(6) . .
C66 N5 C49 C50 -175.0(4) . .
C48 N5 C49 C50 64.8(5) . .
U2 N5 C49 C50 -59.1(4) . .
C51 N6 C50 C49 -130.3(4) . .
C79 N6 C50 C49 109.3(4) . .
U2 N6 C50 C49 -14.8(5) . .
N5 C49 C50 N6 51.2(6) . .
C50 N6 C51 C52 60.2(5) . .
C79 N6 C51 C52 178.0(4) . .
U2 N6 C51 C52 -63.3(4) . .
C47 N4 C52 C51 -131.3(4) . .
C53 N4 C52 C51 110.1(5) . .
U2 N4 C52 C51 -13.8(5) . .
N6 C51 C52 N4 55.7(6) . .
C47 N4 C53 C54 62.6(5) . .
C52 N4 C53 C54 -176.6(4) . .
U2 N4 C53 C54 -50.9(5) . .
N4 C53 C54 C59 -117.2(5) . .
N4 C53 C54 C55 71.0(6) . .
U2 O7 C55 C54 -57.1(6) . .
U2 O7 C55 C56 125.2(4) . .
C59 C54 C55 O7 174.3(4) . .
C53 C54 C55 O7 -13.7(7) . .
C59 C54 C55 C56 -8.0(8) . .
C53 C54 C55 C56 164.0(5) . .
O7 C55 C56 C57 -172.4(5) . .
C54 C55 C56 C57 9.8(8) . .
O7 C55 C56 C60 15.3(8) . .
C54 C55 C56 C60 -162.4(5) . .
C55 C56 C57 C58 -4.7(8) . .
C60 C56 C57 C58 167.5(5) . .
C56 C57 C58 C59 -2.4(8) . .
C56 C57 C58 C65 179.4(5) . .
C57 C58 C59 C54 4.5(8) . .
C65 C58 C59 C54 -177.3(5) . .
C55 C54 C59 C58 0.6(8) . .
C53 C54 C59 C58 -171.0(5) . .
C57 C56 C60 C61 -82.5(6) . .
C55 C56 C60 C61 89.5(6) . .
C56 C60 C61 C64 178.3(4) . .
C56 C60 C61 C63 -62.0(6) . .
C56 C60 C61 C62 59.6(6) . .
C49 N5 C66 C67 -174.9(4) . .
C48 N5 C66 C67 -54.4(5) . .
U2 N5 C66 C67 70.9(4) . .
N5 C66 C67 C72 131.4(5) . .
N5 C66 C67 C68 -55.8(6) . .
U2 O8 C68 C69 -171.3(5) . .
U2 O8 C68 C67 8.4(10) . .
C72 C67 C68 O8 -177.6(5) . .
C66 C67 C68 O8 9.6(7) . .
C72 C67 C68 C69 2.1(8) . .
C66 C67 C68 C69 -170.7(5) . .
O8 C68 C69 C70 177.3(5) . .
C67 C68 C69 C70 -2.4(8) . .
O8 C68 C69 C73 -4.8(8) . .
C67 C68 C69 C73 175.5(5) . .
C68 C69 C70 C71 1.0(8) . .
C73 C69 C70 C71 -176.9(5) . .
C69 C70 C71 C72 0.8(8) . .
C69 C70 C71 C78 177.8(5) . .
C70 C71 C72 C67 -1.2(8) . .
C78 C71 C72 C67 -178.2(5) . .
C68 C67 C72 C71 -0.2(8) . .
C66 C67 C72 C71 172.4(5) . .
C70 C69 C73 C74 84.6(6) . .
C68 C69 C73 C74 -93.3(6) . .
C69 C73 C74 C77 -176.6(4) . .
C69 C73 C74 C76 -57.1(6) . .
C69 C73 C74 C75 64.0(6) . .
C51 N6 C79 C80 47.5(6) . .
C50 N6 C79 C80 168.4(4) . .
U2 N6 C79 C80 -65.1(5) . .
N6 C79 C80 C85 -136.6(5) . .
N6 C79 C80 C81 48.7(7) . .
U2 O9 C81 C82 168.1(5) . .
U2 O9 C81 C80 -9.6(11) . .
C85 C80 C81 O9 178.9(4) . .
C79 C80 C81 O9 -6.3(7) . .
C85 C80 C81 C82 1.1(8) . .
C79 C80 C81 C82 175.9(5) . .
O9 C81 C82 C83 -179.0(4) . .
C80 C81 C82 C83 -1.3(7) . .
O9 C81 C82 C86 1.0(7) . .
C80 C81 C82 C86 178.8(5) . .
C81 C82 C83 C84 -0.3(8) . .
C86 C82 C83 C84 179.6(5) . .
C82 C83 C84 C85 2.0(8) . .
C82 C83 C84 C91 -174.9(5) . .
C81 C80 C85 C84 0.7(8) . .
C79 C80 C85 C84 -174.1(5) . .
C83 C84 C85 C80 -2.2(8) . .
C91 C84 C85 C80 174.7(5) . .
C83 C82 C86 C87 -84.2(6) . .
C81 C82 C86 C87 95.7(6) . .
C82 C86 C87 C88 -57.2(6) . .
C82 C86 C87 C89 -176.2(5) . .
C82 C86 C87 C90 64.8(6) . .
K2 O12 C92 O10 -98.8(6) . .
K1 O12 C92 O10 4.0(5) . .
K2 O12 C92 O10 165.9(4) 2_566 .
K2 O12 C92 O11 80.0(7) . .
K1 O12 C92 O11 -177.2(4) . .
K2 O12 C92 O11 -15.3(5) 2_566 .
K2 O12 C92 K2 95.3(5) . 2_566
K1 O12 C92 K2 -161.94(16) . 2_566
K2 O12 C92 K1 -102.8(5) . .
K2 O12 C92 K1 161.94(16) 2_566 .
U2 O10 C92 O12 174.0(4) . .
K1 O10 C92 O12 -4.0(5) . .
U2 O10 C92 O11 -4.8(4) . .
K1 O10 C92 O11 177.2(4) . .
K1 O10 C92 U2 -178.02(17) . .
U2 O10 C92 K2 -64.9(13) . 2_566
K1 O10 C92 K2 117.1(13) . 2_566
U2 O10 C92 K1 178.02(17) . .
U2 O11 C92 O12 -174.0(4) . .
K2 O11 C92 O12 16.4(5) 2_566 .
U2 O11 C92 O10 4.8(4) . .
K2 O11 C92 O10 -164.7(4) 2_566 .
K2 O11 C92 U2 -169.5(2) 2_566 .
U2 O11 C92 K2 169.5(2) . 2_566
O9 U2 C92 O10 86.4(3) . .
O8 U2 C92 O10 -72.7(3) . .
O7 U2 C92 O10 11.7(3) . .
O11 U2 C92 O10 -174.8(5) . .
N4 U2 C92 O10 -163.1(3) . .
N5 U2 C92 O10 -142.2(3) . .
N6 U2 C92 O10 152.6(3) . .
O9 U2 C92 O11 -98.8(3) . .
O8 U2 C92 O11 102.1(3) . .
O7 U2 C92 O11 -173.4(2) . .
O10 U2 C92 O11 174.8(5) . .
N4 U2 C92 O11 11.8(6) . .
N5 U2 C92 O11 32.6(3) . .
N6 U2 C92 O11 -32.6(3) . .
O9 U2 C92 K2 -108.54(17) . 2_566
O8 U2 C92 K2 92.39(17) . 2_566
O7 U2 C92 K2 176.81(14) . 2_566
O11 U2 C92 K2 -9.75(19) . 2_566
O10 U2 C92 K2 165.1(4) . 2_566
N4 U2 C92 K2 2.0(5) . 2_566
N5 U2 C92 K2 22.85(18) . 2_566
N6 U2 C92 K2 -42.30(18) . 2_566
O9 U2 C92 K1 84.35(18) . .
O8 U2 C92 K1 -74.72(18) . .
O7 U2 C92 K1 9.7(2) . .
O11 U2 C92 K1 -176.9(4) . .
O10 U2 C92 K1 -2.02(17) . .
N4 U2 C92 K1 -165.1(3) . .
N5 U2 C92 K1 -144.26(17) . .
N6 U2 C92 K1 150.59(17) . .
O4 K1 C92 O12 16.5(4) . .
O6 K1 C92 O12 15.7(3) . .
O10 K1 C92 O12 176.2(5) . .
C46 K1 C92 O12 13.2(3) . .
K2 K1 C92 O12 25.9(2) . .
O4 K1 C92 O10 -159.7(2) . .
O6 K1 C92 O10 -160.5(3) . .
O12 K1 C92 O10 -176.2(5) . .
C46 K1 C92 O10 -163.0(2) . .
K2 K1 C92 O10 -150.3(3) . .
O4 K1 C92 U2 -157.79(17) . .
O6 K1 C92 U2 -158.56(17) . .
O12 K1 C92 U2 -174.3(4) . .
O10 K1 C92 U2 1.94(17) . .
C46 K1 C92 U2 -161.09(15) . .
K2 K1 C92 U2 -148.4(2) . .
O4 K1 C92 K2 36.3(3) . 2_566
O6 K1 C92 K2 35.6(2) . 2_566
O12 K1 C92 K2 19.9(2) . 2_566
O10 K1 C92 K2 -163.9(4) . 2_566
C46 K1 C92 K2 33.0(3) . 2_566
K2 K1 C92 K2 45.75(15) . 2_566
O6 K2 C93 C94 -3.2(7) . .
O12 K2 C93 C94 139.9(5) . .
O11 K2 C93 C94 -101.6(6) 2_566 .
O12 K2 C93 C94 -151.0(6) 2_566 .
C92 K2 C93 C94 -124.9(6) 2_566 .
C98 K2 C93 C94 111.9(7) . .
K1 K2 C93 C94 81.9(6) . .
K2 K2 C93 C94 178.1(5) 2_566 .
O6 K2 C93 C98 -115.1(4) . .
O12 K2 C93 C98 28.0(5) . .
O11 K2 C93 C98 146.4(4) 2_566 .
O12 K2 C93 C98 97.1(4) 2_566 .
C92 K2 C93 C98 123.2(4) 2_566 .
K1 K2 C93 C98 -30.0(5) . .
K2 K2 C93 C98 66.1(4) 2_566 .
C98 C93 C94 C95 0.3(9) . .
K2 C93 C94 C95 -80.6(7) . .
C93 C94 C95 C96 -0.1(10) . .
C94 C95 C96 C97 0.6(10) . .
C95 C96 C97 C98 -1.2(10) . .
C96 C97 C98 C93 1.4(9) . .
C96 C97 C98 K2 104.8(6) . .
C94 C93 C98 C97 -0.9(9) . .
K2 C93 C98 C97 115.3(6) . .
C94 C93 C98 K2 -116.2(5) . .
O6 K2 C98 C97 -22.0(6) . .
O12 K2 C98 C97 79.7(5) . .
O11 K2 C98 C97 -157.1(5) 2_566 .
O12 K2 C98 C97 162.3(5) 2_566 .
C92 K2 C98 C97 -175.3(5) 2_566 .
C93 K2 C98 C97 -123.9(7) . .
K1 K2 C98 C97 36.5(5) . .
K2 K2 C98 C97 122.4(5) 2_566 .
O6 K2 C98 C93 101.8(5) . .
O12 K2 C98 C93 -156.4(4) . .
O11 K2 C98 C93 -33.2(4) 2_566 .
O12 K2 C98 C93 -73.8(4) 2_566 .
C92 K2 C98 C93 -51.4(4) 2_566 .
K1 K2 C98 C93 160.3(4) . .
K2 K2 C98 C93 -113.7(4) 2_566 .
C106 C101 C102 C103 -1.1(13) . .
C101 C102 C103 C104 2.7(10) . .
C102 C103 C104 C105 -3.5(11) . .
C103 C104 C105 C106 2.6(13) . .
C102 C101 C106 C105 0.2(15) . .
C104 C105 C106 C101 -1.0(15) . .
C206 C201 C202 C203 -0.5(10) . .
C201 C202 C203 C204 0.7(9) . .
C202 C203 C204 C205 -0.4(9) . .
C203 C204 C205 C206 0.0(9) . .
C202 C201 C206 C205 0.1(10) . .
C204 C205 C206 C201 0.1(10) . .
C306 C301 C302 C303 1.8(9) . .
C301 C302 C303 C304 -1.0(10) . .
C302 C303 C304 C305 -0.4(10) . .
C303 C304 C305 C306 1.1(10) . .
C304 C305 C306 C301 -0.4(9) . .
C302 C301 C306 C305 -1.1(9) . .
C406 C401 C402 C403 0.8(10) . .
C401 C402 C403 C404 0.3(10) . .
C402 C403 C404 C405 -0.7(10) . .
C403 C404 C405 C406 0.1(10) . .
C404 C405 C406 C401 1.0(10) . .
C402 C401 C406 C405 -1.4(11) . .
C506 C501 C502 C503 0.0 . .
C501 C502 C503 C504 0.0 . .
C502 C503 C504 C505 0.0 . .
C503 C504 C505 C506 0.0 . .
C504 C505 C506 C501 0.0 . .
C502 C501 C506 C505 0.0 . .
C606 C601 C602 C603 0.0 . .
C601 C602 C603 C604 0.0 . .
C602 C603 C604 C605 0.0 . .
C603 C604 C605 C606 0.0 . .
C604 C605 C606 C601 0.0 . .
C602 C601 C606 C605 0.0 . .
C706 C701 C702 C703 0.0 . .
C701 C702 C703 C704 0.0 . .
C702 C703 C704 C705 0.0 . .
C703 C704 C705 C706 0.0 . .
C704 C705 C706 C701 0.0 . .
C702 C701 C706 C705 0.0 . .
C803 C801 C802 C803 -5(3) 2_656 .
C801 C802 C803 C801 5(3) . 2_656
C903 C901 C902 C903 0.2(13) 2_677 .
C901 C902 C903 C901 -0.2(13) . 2_677
